data_7016197
loop_
_publ_author_name
'Kumar, Mukesh'
'Papish, Elizabeth T.'
'Zeller, Matthias'
'Hunter, Allen D.'

_publ_section_title
;
 Zinc complexes of Ttz(R,Me) with O and S donors reveal differences
 between Tp and Ttz ligands: acid stability and binding to H or an
 additional metal (Ttz(R,Me) =
 tris(3-R-5-methyl-1,2,4-triazolyl)borate; R = Ph, tBu).
;
_journal_issue 29
_journal_name_full 'Dalton transactions (Cambridge, England : 2003)'
_journal_page_first 7517
_journal_page_last 7533
_journal_paper_doi 10.1039/c1dt10429b
_journal_volume 40
_journal_year 2011
_chemical_formula_moiety '3(C33 H29 B N10 O3 Zn), 3(C6 H5 N O3), 2(C7 H8)'
_chemical_formula_sum 'C131 H118 B3 N33 O18 Zn3'
_chemical_formula_weight 2671.12
_chemical_name_systematic
;
?
;
_space_group_IT_number 2
_symmetry_cell_setting triclinic
_symmetry_space_group_name_Hall '-P 1'
_symmetry_space_group_name_H-M 'P -1'
_atom_sites_solution_hydrogens geom
_atom_sites_solution_primary direct
_atom_sites_solution_secondary difmap
_audit_creation_method SHELXL-97
_cell_angle_alpha 87.8045(14)
_cell_angle_beta 79.9926(14)
_cell_angle_gamma 64.3664(13)
_cell_formula_units_Z 2
_cell_length_a 13.5636(12)
_cell_length_b 14.5278(13)
_cell_length_c 36.290(3)
_cell_measurement_reflns_used 2807
_cell_measurement_temperature 100(2)
_cell_measurement_theta_max 30.19
_cell_measurement_theta_min 2.36
_cell_volume 6343.6(10)
_computing_cell_refinement 'Apex2 v2008.2-4'
_computing_data_collection 'Apex2 v2008.2-4 (Bruker, 2008)'
_computing_data_reduction 'Apex2 v2008.2-4'
_computing_molecular_graphics 'SHELXTL 6.14'
_computing_publication_material 'SHELXTL 6.14'
_computing_structure_refinement 'SHELXTL 6.14'
_computing_structure_solution 'SHELXTL 6.14 (Bruker, 2000-2003; Sheldrick, 2008)'
_diffrn_ambient_temperature 100(2)
_diffrn_measured_fraction_theta_full 0.989
_diffrn_measured_fraction_theta_max 0.953
_diffrn_measurement_device_type 'Bruker AXS SMART APEX CCD diffractometer'
_diffrn_measurement_method '\w scans'
_diffrn_radiation_monochromator graphite
_diffrn_radiation_source 'fine-focus sealed tube'
_diffrn_radiation_type MoK\a
_diffrn_radiation_wavelength 0.71073
_diffrn_reflns_av_R_equivalents 0.0368
_diffrn_reflns_av_sigmaI/netI 0.0683
_diffrn_reflns_limit_h_max 19
_diffrn_reflns_limit_h_min -19
_diffrn_reflns_limit_k_max 20
_diffrn_reflns_limit_k_min -20
_diffrn_reflns_limit_l_max 51
_diffrn_reflns_limit_l_min -52
_diffrn_reflns_number 74300
_diffrn_reflns_theta_full 28.00
_diffrn_reflns_theta_max 30.65
_diffrn_reflns_theta_min 0.57
_diffrn_standards_number 0
_exptl_absorpt_coefficient_mu 0.644
_exptl_absorpt_correction_T_max 0.885
_exptl_absorpt_correction_T_min 0.776
_exptl_absorpt_correction_type multi-scan
_exptl_absorpt_process_details 'Apex2 v2008.2-4 (Bruker, 2008)'
_exptl_crystal_colour yellow
_exptl_crystal_density_diffrn 1.398
_exptl_crystal_density_method 'not measured'
_exptl_crystal_description plate
_exptl_crystal_F_000 2768
_exptl_crystal_size_max 0.44
_exptl_crystal_size_mid 0.41
_exptl_crystal_size_min 0.19
_refine_diff_density_max 0.655
_refine_diff_density_min -0.926
_refine_diff_density_rms 0.076
_refine_ls_extinction_method none
_refine_ls_goodness_of_fit_ref 1.018
_refine_ls_hydrogen_treatment mixed
_refine_ls_matrix_type full
_refine_ls_number_parameters 1713
_refine_ls_number_reflns 37424
_refine_ls_number_restraints 3
_refine_ls_restrained_S_all 1.018
_refine_ls_R_factor_all 0.0886
_refine_ls_R_factor_gt 0.0524
_refine_ls_shift/su_max 0.001
_refine_ls_shift/su_mean 0.000
_refine_ls_structure_factor_coef Fsqd
_refine_ls_weighting_details 'calc w=1/[\s^2^(Fo^2^)+(0.0496P)^2^+4.3119P] where P=(Fo^2^+2Fc^2^)/3'
_refine_ls_weighting_scheme calc
_refine_ls_wR_factor_gt 0.1122
_refine_ls_wR_factor_ref 0.1262
_reflns_number_gt 25643
_reflns_number_total 37424
_reflns_threshold_expression I>2\s(I)
_cod_data_source_file c1dt10429b.txt
_cod_data_source_block 09mz207_0m
_cod_depositor_comments
;
The following automatic conversions were performed:

'_symmetry_cell_setting' value 'Triclinic' changed to 'triclinic'
according to /home/saulius/struct/CIF-dictionaries/cif_core.dic
dictionary named 'cif_core.dic' version 2.4.1 from 2010-06-29.

Automatic conversion script
Id: cif_fix_values 1715 2011-07-08 13:25:40Z adriana 
;
_cod_original_cell_volume 6343.5(10)
_cod_original_sg_symbol_H-M P-1
_cod_database_code 7016197

loop_
_symmetry_equiv_pos_as_xyz
'x, y, z'
'-x, -y, -z'

loop_
_atom_site_label
_atom_site_type_symbol
_atom_site_fract_x
_atom_site_fract_y
_atom_site_fract_z
_atom_site_U_iso_or_equiv
_atom_site_adp_type
_atom_site_occupancy
_atom_site_symmetry_multiplicity
_atom_site_calc_flag
_atom_site_refinement_flags
_atom_site_disorder_assembly
_atom_site_disorder_group
B1 B -0.2042(2) 0.14715(18) 0.42850(7) 0.0154(5) Uani 1 1 d . . .
H1 H -0.2819 0.1541 0.4353 0.018 Uiso 1 1 calc R . .
B2 B 0.5055(2) 0.5288(2) 0.13422(7) 0.0189(5) Uani 1 1 d . . .
H2 H 0.5016 0.5538 0.1082 0.023 Uiso 1 1 calc R . .
B3 B 0.5417(2) 0.9915(2) 0.26218(8) 0.0209(5) Uani 1 1 d . . .
H3 H 0.5457 1.0044 0.2886 0.025 Uiso 1 1 calc R . .
C1 C -0.2539(2) -0.0023(2) 0.48833(7) 0.0262(5) Uani 1 1 d . . .
H1A H -0.2935 -0.0105 0.4695 0.039 Uiso 1 1 calc R . .
H1B H -0.2958 0.0659 0.5006 0.039 Uiso 1 1 calc R . .
H1C H -0.2461 -0.0542 0.5071 0.039 Uiso 1 1 calc R . .
C2 C -0.14176(19) -0.01425(17) 0.46981(6) 0.0186(4) Uani 1 1 d . . .
C3 C 0.03279(19) -0.07311(17) 0.45250(6) 0.0170(4) Uani 1 1 d . . .
C4 C 0.15029(19) -0.14669(17) 0.44634(6) 0.0189(4) Uani 1 1 d . . .
C5 C 0.1777(2) -0.24751(18) 0.45646(7) 0.0238(5) Uani 1 1 d . . .
H5 H 0.1213 -0.2654 0.4689 0.029 Uiso 1 1 calc R . .
C6 C 0.2865(2) -0.3216(2) 0.44849(7) 0.0286(6) Uani 1 1 d . . .
H6 H 0.3039 -0.3902 0.4550 0.034 Uiso 1 1 calc R . .
C7 C 0.3699(2) -0.2960(2) 0.43110(7) 0.0280(6) Uani 1 1 d . . .
H7 H 0.4444 -0.3469 0.4256 0.034 Uiso 1 1 calc R . .
C8 C 0.3441(2) -0.1962(2) 0.42172(8) 0.0298(6) Uani 1 1 d . . .
H8 H 0.4016 -0.1784 0.4102 0.036 Uiso 1 1 calc R . .
C9 C 0.2352(2) -0.12155(19) 0.42892(7) 0.0251(5) Uani 1 1 d . . .
H9 H 0.2184 -0.0533 0.4220 0.030 Uiso 1 1 calc R . .
C10 C -0.32331(19) 0.11876(19) 0.36365(7) 0.0217(5) Uani 1 1 d . . .
H10A H -0.3822 0.1854 0.3734 0.033 Uiso 1 1 calc R . .
H10B H -0.3225 0.0666 0.3817 0.033 Uiso 1 1 calc R . .
H10C H -0.3371 0.1014 0.3398 0.033 Uiso 1 1 calc R . .
C11 C -0.21416(19) 0.12322(16) 0.35759(6) 0.0173(4) Uani 1 1 d . . .
C12 C -0.06271(18) 0.12607(16) 0.33205(6) 0.0168(4) Uani 1 1 d . . .
C13 C 0.02703(19) 0.12707(17) 0.30270(6) 0.0184(4) Uani 1 1 d . . .
C14 C 0.0369(2) 0.0922(2) 0.26644(7) 0.0260(5) Uani 1 1 d . . .
H14 H -0.0117 0.0652 0.2611 0.031 Uiso 1 1 calc R . .
C15 C 0.1174(2) 0.0969(2) 0.23818(7) 0.0317(6) Uani 1 1 d . . .
H15 H 0.1238 0.0730 0.2135 0.038 Uiso 1 1 calc R . .
C16 C 0.1887(2) 0.1362(2) 0.24565(7) 0.0290(6) Uani 1 1 d . . .
H16 H 0.2430 0.1405 0.2261 0.035 Uiso 1 1 calc R . .
C17 C 0.1805(2) 0.1691(2) 0.28160(8) 0.0337(6) Uani 1 1 d . . .
H17 H 0.2299 0.1953 0.2870 0.040 Uiso 1 1 calc R . .
C18 C 0.1003(2) 0.1642(2) 0.31006(7) 0.0298(6) Uani 1 1 d . . .
H18 H 0.0956 0.1865 0.3348 0.036 Uiso 1 1 calc R . .
C19 C -0.39509(18) 0.36459(18) 0.46455(7) 0.0220(5) Uani 1 1 d . . .
H19A H -0.4131 0.3255 0.4851 0.033 Uiso 1 1 calc R . .
H19B H -0.4178 0.3510 0.4419 0.033 Uiso 1 1 calc R . .
H19C H -0.4346 0.4377 0.4715 0.033 Uiso 1 1 calc R . .
C20 C -0.27345(18) 0.33359(16) 0.45721(6) 0.0156(4) Uani 1 1 d . . .
C21 C -0.11542(17) 0.33362(16) 0.45471(6) 0.0142(4) Uani 1 1 d . . .
C22 C -0.02895(18) 0.36525(16) 0.45903(6) 0.0152(4) Uani 1 1 d . . .
C23 C -0.03934(18) 0.46232(17) 0.44849(6) 0.0176(4) Uani 1 1 d . . .
H23 H -0.1024 0.5080 0.4385 0.021 Uiso 1 1 calc R . .
C24 C 0.0427(2) 0.49127(19) 0.45272(6) 0.0227(5) Uani 1 1 d . . .
H24 H 0.0359 0.5571 0.4456 0.027 Uiso 1 1 calc R . .
C25 C 0.1348(2) 0.42499(19) 0.46727(6) 0.0225(5) Uani 1 1 d . . .
H25 H 0.1916 0.4450 0.4697 0.027 Uiso 1 1 calc R . .
C26 C 0.14448(19) 0.32926(19) 0.47833(6) 0.0213(5) Uani 1 1 d . . .
H26 H 0.2070 0.2845 0.4888 0.026 Uiso 1 1 calc R . .
C27 C 0.06297(18) 0.29900(17) 0.47408(6) 0.0184(4) Uani 1 1 d . . .
H27 H 0.0699 0.2333 0.4814 0.022 Uiso 1 1 calc R . .
C28 C 0.22057(18) 0.16711(16) 0.39371(6) 0.0164(4) Uani 1 1 d . . .
C29 C 0.16580(18) 0.26931(17) 0.38378(6) 0.0172(4) Uani 1 1 d . . .
H29 H 0.0938 0.2937 0.3775 0.021 Uiso 1 1 calc R . .
C30 C 0.21608(18) 0.33411(17) 0.38308(6) 0.0171(4) Uani 1 1 d . . .
H30 H 0.1789 0.4031 0.3765 0.020 Uiso 1 1 calc R . .
C31 C 0.32173(18) 0.29752(16) 0.39213(6) 0.0151(4) Uani 1 1 d . . .
C32 C 0.37900(18) 0.19643(17) 0.40113(6) 0.0169(4) Uani 1 1 d . . .
H32 H 0.4515 0.1724 0.4069 0.020 Uiso 1 1 calc R . .
C33 C 0.32895(18) 0.13197(17) 0.40152(6) 0.0184(4) Uani 1 1 d . . .
H33 H 0.3681 0.0624 0.4071 0.022 Uiso 1 1 calc R . .
C34 C 0.2816(2) 0.6016(2) 0.10209(7) 0.0282(5) Uani 1 1 d . . .
H34A H 0.3225 0.6425 0.0941 0.042 Uiso 1 1 calc R . .
H34B H 0.2026 0.6426 0.1013 0.042 Uiso 1 1 calc R . .
H34C H 0.3106 0.5410 0.0853 0.042 Uiso 1 1 calc R . .
C35 C 0.2953(2) 0.56940(17) 0.14109(6) 0.0205(5) Uani 1 1 d . . .
C36 C 0.26679(19) 0.53024(17) 0.19725(6) 0.0197(5) Uani 1 1 d . . .
C37 C 0.21011(19) 0.51188(17) 0.23312(7) 0.0207(5) Uani 1 1 d . . .
C38 C 0.1177(2) 0.4928(2) 0.23349(7) 0.0276(5) Uani 1 1 d . . .
H38 H 0.0911 0.4938 0.2109 0.033 Uiso 1 1 calc R . .
C39 C 0.0642(2) 0.4725(2) 0.26683(8) 0.0353(6) Uani 1 1 d . . .
H39 H 0.0019 0.4586 0.2669 0.042 Uiso 1 1 calc R . .
C40 C 0.1014(2) 0.4725(2) 0.30001(8) 0.0359(7) Uani 1 1 d . . .
H40 H 0.0648 0.4585 0.3228 0.043 Uiso 1 1 calc R . .
C41 C 0.1922(2) 0.4930(2) 0.29989(7) 0.0318(6) Uani 1 1 d . . .
H41 H 0.2175 0.4935 0.3227 0.038 Uiso 1 1 calc R . .
C42 C 0.2463(2) 0.5126(2) 0.26661(7) 0.0258(5) Uani 1 1 d . . .
H42 H 0.3085 0.5267 0.2667 0.031 Uiso 1 1 calc R . .
C43 C 0.6377(2) 0.3726(2) 0.06404(7) 0.0285(6) Uani 1 1 d . . .
H43A H 0.6949 0.3151 0.0479 0.043 Uiso 1 1 calc R . .
H43B H 0.6502 0.4338 0.0588 0.043 Uiso 1 1 calc R . .
H43C H 0.5643 0.3853 0.0590 0.043 Uiso 1 1 calc R . .
C44 C 0.6435(2) 0.34773(18) 0.10401(6) 0.0211(5) Uani 1 1 d . . .
C45 C 0.68093(19) 0.26619(17) 0.15360(6) 0.0187(4) Uani 1 1 d . . .
C46 C 0.73321(19) 0.18216(17) 0.17784(6) 0.0196(4) Uani 1 1 d . . .
C47 C 0.8092(2) 0.08677(19) 0.16139(7) 0.0274(5) Uani 1 1 d . . .
H47 H 0.8200 0.0752 0.1351 0.033 Uiso 1 1 calc R . .
C48 C 0.8688(2) 0.00889(19) 0.18320(8) 0.0300(6) Uani 1 1 d . . .
H48 H 0.9210 -0.0556 0.1718 0.036 Uiso 1 1 calc R . .
C49 C 0.8523(2) 0.02515(19) 0.22142(8) 0.0277(5) Uani 1 1 d . . .
H49 H 0.8947 -0.0275 0.2363 0.033 Uiso 1 1 calc R . .
C50 C 0.7743(2) 0.1178(2) 0.23813(7) 0.0292(6) Uani 1 1 d . . .
H50 H 0.7619 0.1282 0.2645 0.035 Uiso 1 1 calc R . .
C51 C 0.7139(2) 0.19596(18) 0.21644(7) 0.0238(5) Uani 1 1 d . . .
H51 H 0.6591 0.2590 0.2281 0.029 Uiso 1 1 calc R . .
C52 C 0.5862(2) 0.7011(2) 0.10782(7) 0.0286(6) Uani 1 1 d . . .
H52A H 0.6279 0.6435 0.0896 0.043 Uiso 1 1 calc R . .
H52B H 0.6235 0.7462 0.1060 0.043 Uiso 1 1 calc R . .
H52C H 0.5107 0.7394 0.1025 0.043 Uiso 1 1 calc R . .
C53 C 0.5808(2) 0.66217(18) 0.14627(7) 0.0226(5) Uani 1 1 d . . .
C54 C 0.59110(19) 0.63808(17) 0.20361(6) 0.0196(4) Uani 1 1 d . . .
C55 C 0.6141(2) 0.64593(17) 0.24117(6) 0.0203(5) Uani 1 1 d . . .
C56 C 0.7120(2) 0.65208(18) 0.24458(7) 0.0238(5) Uani 1 1 d . . .
H56 H 0.7610 0.6544 0.2228 0.029 Uiso 1 1 calc R . .
C57 C 0.7379(2) 0.65488(19) 0.27956(8) 0.0303(6) Uani 1 1 d . . .
H57 H 0.8054 0.6576 0.2817 0.036 Uiso 1 1 calc R . .
C58 C 0.6657(2) 0.65377(19) 0.31142(7) 0.0315(6) Uani 1 1 d . . .
H58 H 0.6838 0.6555 0.3354 0.038 Uiso 1 1 calc R . .
C59 C 0.5664(2) 0.65011(19) 0.30839(7) 0.0291(6) Uani 1 1 d . . .
H59 H 0.5161 0.6511 0.3303 0.035 Uiso 1 1 calc R . .
C60 C 0.5412(2) 0.64497(18) 0.27339(7) 0.0236(5) Uani 1 1 d . . .
H60 H 0.4744 0.6408 0.2713 0.028 Uiso 1 1 calc R . .
C61 C 0.59570(19) 0.40816(17) 0.28236(6) 0.0177(4) Uani 1 1 d . . .
C62 C 0.70294(19) 0.39595(18) 0.26656(6) 0.0195(4) Uani 1 1 d . . .
H62 H 0.7241 0.3920 0.2401 0.023 Uiso 1 1 calc R . .
C63 C 0.7780(2) 0.38965(17) 0.28888(7) 0.0207(5) Uani 1 1 d . . .
H63 H 0.8503 0.3814 0.2779 0.025 Uiso 1 1 calc R . .
C64 C 0.7469(2) 0.39551(17) 0.32748(6) 0.0193(4) Uani 1 1 d . . .
C65 C 0.6425(2) 0.40409(18) 0.34410(6) 0.0214(5) Uani 1 1 d . . .
H65 H 0.6228 0.4062 0.3706 0.026 Uiso 1 1 calc R . .
C66 C 0.5684(2) 0.40944(18) 0.32165(6) 0.0206(5) Uani 1 1 d . . .
H66 H 0.4976 0.4141 0.3329 0.025 Uiso 1 1 calc R . .
C67 C 0.7736(2) 0.8777(2) 0.29159(7) 0.0302(6) Uani 1 1 d . . .
H67A H 0.7686 0.9460 0.2957 0.045 Uiso 1 1 calc R . .
H67B H 0.8473 0.8260 0.2948 0.045 Uiso 1 1 calc R . .
H67C H 0.7167 0.8679 0.3097 0.045 Uiso 1 1 calc R . .
C68 C 0.7560(2) 0.86735(18) 0.25285(7) 0.0248(5) Uani 1 1 d . . .
C69 C 0.7816(2) 0.82571(17) 0.19569(7) 0.0216(5) Uani 1 1 d . . .
C70 C 0.8379(2) 0.77743(19) 0.15838(7) 0.0241(5) Uani 1 1 d . . .
C71 C 0.9390(2) 0.6902(2) 0.15491(8) 0.0306(6) Uani 1 1 d . . .
H71 H 0.9714 0.6639 0.1765 0.037 Uiso 1 1 calc R . .
C72 C 0.9923(2) 0.6420(2) 0.12004(9) 0.0383(7) Uani 1 1 d . . .
H72 H 1.0607 0.5823 0.1179 0.046 Uiso 1 1 calc R . .
C73 C 0.9467(3) 0.6802(2) 0.08855(9) 0.0405(7) Uani 1 1 d . . .
H73 H 0.9832 0.6463 0.0648 0.049 Uiso 1 1 calc R . .
C74 C 0.8481(2) 0.7677(3) 0.09138(8) 0.0385(7) Uani 1 1 d . . .
H74 H 0.8176 0.7946 0.0695 0.046 Uiso 1 1 calc R . .
C75 C 0.7933(2) 0.8166(2) 0.12616(8) 0.0321(6) Uani 1 1 d . . .
H75 H 0.7254 0.8767 0.1280 0.039 Uiso 1 1 calc R . .
C76 C 0.3971(2) 0.9332(2) 0.33013(7) 0.0286(6) Uani 1 1 d . . .
H76A H 0.4732 0.8998 0.3352 0.043 Uiso 1 1 calc R . .
H76B H 0.3523 0.9025 0.3450 0.043 Uiso 1 1 calc R . .
H76C H 0.3650 1.0062 0.3369 0.043 Uiso 1 1 calc R . .
C77 C 0.3983(2) 0.91952(17) 0.28970(7) 0.0222(5) Uani 1 1 d . . .
C78 C 0.3622(2) 0.88303(17) 0.23878(7) 0.0206(5) Uani 1 1 d . . .
C79 C 0.3073(2) 0.85194(17) 0.21343(7) 0.0227(5) Uani 1 1 d . . .
C80 C 0.2231(2) 0.8232(2) 0.22875(8) 0.0314(6) Uani 1 1 d . . .
H80 H 0.2063 0.8185 0.2551 0.038 Uiso 1 1 calc R . .
C81 C 0.1641(2) 0.8015(2) 0.20551(8) 0.0342(6) Uani 1 1 d . . .
H81 H 0.1078 0.7810 0.2160 0.041 Uiso 1 1 calc R . .
C82 C 0.1868(2) 0.8096(2) 0.16723(8) 0.0327(6) Uani 1 1 d . . .
H82 H 0.1443 0.7971 0.1515 0.039 Uiso 1 1 calc R . .
C83 C 0.2719(2) 0.8359(2) 0.15165(8) 0.0304(6) Uani 1 1 d . . .
H83 H 0.2885 0.8403 0.1253 0.036 Uiso 1 1 calc R . .
C84 C 0.3324(2) 0.85580(19) 0.17482(7) 0.0259(5) Uani 1 1 d . . .
H84 H 0.3916 0.8722 0.1641 0.031 Uiso 1 1 calc R . .
C85 C 0.4554(2) 1.22629(19) 0.29178(7) 0.0290(6) Uani 1 1 d . . .
H85A H 0.5304 1.2086 0.2965 0.043 Uiso 1 1 calc R . .
H85B H 0.4201 1.1927 0.3097 0.043 Uiso 1 1 calc R . .
H85C H 0.4113 1.3005 0.2946 0.043 Uiso 1 1 calc R . .
C86 C 0.4623(2) 1.19152(18) 0.25307(7) 0.0220(5) Uani 1 1 d . . .
C87 C 0.4537(2) 1.18975(18) 0.19544(6) 0.0208(5) Uani 1 1 d . . .
C88 C 0.4337(2) 1.22271(17) 0.15759(7) 0.0217(5) Uani 1 1 d . . .
C89 C 0.3325(2) 1.30372(19) 0.15357(7) 0.0280(5) Uani 1 1 d . . .
H89 H 0.2790 1.3380 0.1750 0.034 Uiso 1 1 calc R . .
C90 C 0.3107(3) 1.3339(2) 0.11792(8) 0.0349(7) Uani 1 1 d . . .
H90 H 0.2420 1.3889 0.1150 0.042 Uiso 1 1 calc R . .
C91 C 0.3893(3) 1.2837(2) 0.08660(7) 0.0338(6) Uani 1 1 d . . .
H91 H 0.3739 1.3042 0.0623 0.041 Uiso 1 1 calc R . .
C92 C 0.4896(3) 1.2041(2) 0.09071(7) 0.0317(6) Uani 1 1 d . . .
H92 H 0.5434 1.1706 0.0692 0.038 Uiso 1 1 calc R . .
C93 C 0.5121(2) 1.17291(19) 0.12611(7) 0.0249(5) Uani 1 1 d . . .
H93 H 0.5809 1.1177 0.1289 0.030 Uiso 1 1 calc R . .
C94 C 0.4515(2) 0.98520(18) 0.11116(7) 0.0227(5) Uani 1 1 d . . .
C95 C 0.3430(2) 1.05663(19) 0.12510(7) 0.0263(5) Uani 1 1 d . . .
H95 H 0.3210 1.0732 0.1512 0.032 Uiso 1 1 calc R . .
C96 C 0.2673(2) 1.1034(2) 0.10144(8) 0.0330(6) Uani 1 1 d . . .
H96 H 0.1938 1.1519 0.1111 0.040 Uiso 1 1 calc R . .
C97 C 0.3001(3) 1.0785(2) 0.06343(8) 0.0366(7) Uani 1 1 d . . .
C98 C 0.4064(3) 1.0083(2) 0.04867(8) 0.0355(7) Uani 1 1 d . . .
H98 H 0.4272 0.9919 0.0225 0.043 Uiso 1 1 calc R . .
C99 C 0.4819(2) 0.9624(2) 0.07228(7) 0.0296(6) Uani 1 1 d . . .
H99 H 0.5554 0.9148 0.0622 0.036 Uiso 1 1 calc R . .
C100 C 0.63054(18) 0.65540(17) 0.48052(7) 0.0182(4) Uani 1 1 d . . .
C101 C 0.58040(19) 0.75047(18) 0.49969(7) 0.0202(5) Uani 1 1 d . . .
H101 H 0.5581 0.7547 0.5261 0.024 Uiso 1 1 calc R . .
C102 C 0.56299(18) 0.83872(17) 0.48027(7) 0.0199(5) Uani 1 1 d . . .
H102 H 0.5300 0.9035 0.4932 0.024 Uiso 1 1 calc R . .
C103 C 0.59450(18) 0.83065(17) 0.44180(7) 0.0199(5) Uani 1 1 d . . .
C104 C 0.64328(19) 0.73720(18) 0.42210(7) 0.0219(5) Uani 1 1 d . . .
H104 H 0.6641 0.7336 0.3956 0.026 Uiso 1 1 calc R . .
C105 C 0.66109(19) 0.64933(18) 0.44161(7) 0.0207(5) Uani 1 1 d . . .
H105 H 0.6941 0.5848 0.4285 0.025 Uiso 1 1 calc R . .
C106 C -0.1108(2) 1.03494(19) 0.05506(7) 0.0254(5) Uani 1 1 d . . .
C107 C -0.0820(2) 0.9470(2) 0.03317(7) 0.0286(6) Uani 1 1 d . . .
H107 H -0.1365 0.9393 0.0220 0.034 Uiso 1 1 calc R . .
C108 C 0.0252(2) 0.87149(19) 0.02772(7) 0.0283(6) Uani 1 1 d . . .
H108 H 0.0454 0.8118 0.0127 0.034 Uiso 1 1 calc R . .
C109 C 0.1036(2) 0.88394(19) 0.04444(7) 0.0259(5) Uani 1 1 d . . .
C110 C 0.0776(2) 0.97137(19) 0.06560(7) 0.0269(5) Uani 1 1 d . . .
H110 H 0.1327 0.9790 0.0764 0.032 Uiso 1 1 calc R . .
C111 C -0.0301(2) 1.0472(2) 0.07064(7) 0.0275(5) Uani 1 1 d . . .
H111 H -0.0492 1.1080 0.0848 0.033 Uiso 1 1 calc R . .
C112 C 0.1998(2) 0.76128(18) 0.33970(7) 0.0230(5) Uani 1 1 d . . .
C113 C 0.1911(2) 0.68438(19) 0.36195(7) 0.0285(6) Uani 1 1 d . . .
H113 H 0.2552 0.6222 0.3630 0.034 Uiso 1 1 calc R . .
C114 C 0.0907(2) 0.69752(19) 0.38250(7) 0.0286(6) Uani 1 1 d . . .
H114 H 0.0848 0.6447 0.3976 0.034 Uiso 1 1 calc R . .
C115 C -0.0024(2) 0.78910(19) 0.38090(7) 0.0235(5) Uani 1 1 d . . .
C116 C 0.0046(2) 0.86662(18) 0.35904(7) 0.0255(5) Uani 1 1 d . . .
H116 H -0.0596 0.9288 0.3582 0.031 Uiso 1 1 calc R . .
C117 C 0.1056(2) 0.85293(18) 0.33849(7) 0.0263(5) Uani 1 1 d . . .
H117 H 0.1112 0.9060 0.3234 0.032 Uiso 1 1 calc R . .
C118 C 0.1311(3) 0.4010(3) 0.01253(14) 0.0743(13) Uani 1 1 d . . .
H11A H 0.1210 0.3613 0.0341 0.111 Uiso 1 1 calc R . .
H11B H 0.1142 0.3771 -0.0094 0.111 Uiso 1 1 calc R . .
H11C H 0.0809 0.4735 0.0180 0.111 Uiso 1 1 calc R . .
C119 C 0.2485(3) 0.3875(3) 0.00469(9) 0.0415(7) Uani 1 1 d . . .
C120 C 0.3360(3) 0.2956(2) -0.00976(8) 0.0384(7) Uani 1 1 d . . .
H120 H 0.3208 0.2403 -0.0155 0.046 Uiso 1 1 calc R . .
C121 C 0.4447(3) 0.2830(2) -0.01596(7) 0.0343(6) Uani 1 1 d . . .
H121 H 0.5036 0.2194 -0.0256 0.041 Uiso 1 1 calc R . .
C122 C 0.4669(2) 0.3636(2) -0.00798(7) 0.0318(6) Uani 1 1 d . . .
H122 H 0.5412 0.3560 -0.0123 0.038 Uiso 1 1 calc R . .
C123 C 0.3804(3) 0.4553(2) 0.00634(7) 0.0328(6) Uani 1 1 d . . .
H123 H 0.3959 0.5105 0.0120 0.039 Uiso 1 1 calc R . .
C124 C 0.2725(3) 0.4678(2) 0.01252(8) 0.0380(7) Uani 1 1 d . . .
H124 H 0.2140 0.5315 0.0222 0.046 Uiso 1 1 calc R . .
C173 C 0.9340(3) 0.3005(3) 0.12785(15) 0.0706(13) Uani 1 1 d . . .
H173 H 0.9452 0.2570 0.1071 0.085 Uiso 1 1 calc R . .
C174 C 0.9038(3) 0.4238(3) 0.18810(11) 0.0572(10) Uani 1 1 d . . .
H174 H 0.8939 0.4667 0.2088 0.069 Uiso 1 1 calc R . .
C176 C 0.9622(3) 0.2584(3) 0.16130(15) 0.0725(13) Uani 1 1 d . . .
H176 H 0.9920 0.1864 0.1635 0.087 Uiso 1 1 calc R . .
C177 C 0.9479(3) 0.3190(3) 0.19118(13) 0.0676(12) Uani 1 1 d . . .
H177 H 0.9681 0.2895 0.2141 0.081 Uiso 1 1 calc R . .
C180 C 0.8895(3) 0.4053(3) 0.12390(11) 0.0471(8) Uani 1 1 d . . .
C181 C 0.8741(3) 0.4656(2) 0.15465(10) 0.0478(8) Uani 1 1 d . . .
H181 H 0.8423 0.5378 0.1528 0.057 Uiso 1 1 calc R . .
C182 C 0.8584(4) 0.4509(4) 0.08749(12) 0.0722(12) Uani 1 1 d . . .
H18A H 0.7798 0.4690 0.0877 0.108 Uiso 1 1 calc R . .
H18B H 0.9040 0.4012 0.0668 0.108 Uiso 1 1 calc R . .
H18C H 0.8711 0.5125 0.0841 0.108 Uiso 1 1 calc R . .
N1 N -0.00883(15) 0.01481(14) 0.43525(5) 0.0160(4) Uani 1 1 d . . .
N2 N -0.12296(15) 0.05192(14) 0.44632(5) 0.0162(4) Uani 1 1 d . . .
N3 N -0.04701(16) -0.09318(15) 0.47437(5) 0.0213(4) Uani 1 1 d . . .
N4 N -0.06747(15) 0.13775(14) 0.36875(5) 0.0170(4) Uani 1 1 d . . .
N5 N -0.16669(15) 0.13640(14) 0.38528(5) 0.0158(4) Uani 1 1 d . . .
N6 N -0.15202(16) 0.11649(14) 0.32415(5) 0.0182(4) Uani 1 1 d . . .
N7 N -0.09383(15) 0.24255(14) 0.44092(5) 0.0157(4) Uani 1 1 d . . .
N8 N -0.19652(15) 0.24253(14) 0.44280(5) 0.0158(4) Uani 1 1 d . . .
N9 N -0.22618(15) 0.39244(14) 0.46517(5) 0.0160(4) Uani 1 1 d . . .
N10 N 0.37069(16) 0.36765(15) 0.39399(5) 0.0192(4) Uani 1 1 d . . .
N11 N 0.37277(16) 0.51488(14) 0.19085(5) 0.0185(4) Uani 1 1 d . . .
N12 N 0.39040(17) 0.54141(14) 0.15411(5) 0.0200(4) Uani 1 1 d . . .
N13 N 0.21620(17) 0.56374(15) 0.16718(5) 0.0219(4) Uani 1 1 d . . .
N14 N 0.61015(16) 0.36139(14) 0.16551(5) 0.0178(4) Uani 1 1 d . . .
N15 N 0.58677(16) 0.41371(15) 0.13300(5) 0.0195(4) Uani 1 1 d . . .
N16 N 0.70424(17) 0.25508(15) 0.11555(5) 0.0216(4) Uani 1 1 d . . .
N17 N 0.55362(17) 0.57305(15) 0.19404(5) 0.0199(4) Uani 1 1 d . . .
N18 N 0.54660(16) 0.58953(14) 0.15662(5) 0.0198(4) Uani 1 1 d . . .
N19 N 0.60929(18) 0.69479(15) 0.17490(6) 0.0231(4) Uani 1 1 d . . .
N20 N 0.82201(18) 0.39772(16) 0.35082(6) 0.0256(4) Uani 1 1 d . . .
N21 N 0.67414(16) 0.88974(15) 0.20406(5) 0.0201(4) Uani 1 1 d . . .
N22 N 0.65791(17) 0.91718(15) 0.24126(5) 0.0210(4) Uani 1 1 d . . .
N23 N 0.83475(17) 0.80970(15) 0.22534(6) 0.0245(4) Uani 1 1 d . . .
N24 N 0.43720(16) 0.91963(14) 0.22834(5) 0.0195(4) Uani 1 1 d . . .
N25 N 0.45968(17) 0.94348(14) 0.26152(5) 0.0202(4) Uani 1 1 d . . .
N26 N 0.33630(17) 0.88219(15) 0.27655(6) 0.0221(4) Uani 1 1 d . . .
N27 N 0.49346(16) 1.09183(15) 0.20415(5) 0.0196(4) Uani 1 1 d . . .
N28 N 0.50001(17) 1.09321(14) 0.24165(5) 0.0195(4) Uani 1 1 d . . .
N29 N 0.43298(18) 1.25394(15) 0.22490(6) 0.0236(4) Uani 1 1 d . . .
N30 N 0.2217(3) 1.1264(2) 0.03814(9) 0.0530(8) Uani 1 1 d . . .
N31 N 0.57642(16) 0.92278(15) 0.42106(6) 0.0227(4) Uani 1 1 d . . .
N32 N 0.2161(2) 0.80288(17) 0.03975(6) 0.0316(5) Uani 1 1 d . . .
N33 N -0.10807(18) 0.80434(18) 0.40352(7) 0.0311(5) Uani 1 1 d . . .
O1 O 0.17606(13) 0.10154(12) 0.39574(5) 0.0209(3) Uani 1 1 d . . .
O2 O 0.31833(15) 0.45750(13) 0.38629(5) 0.0305(4) Uani 1 1 d . . .
O3 O 0.46238(14) 0.33608(13) 0.40339(5) 0.0244(4) Uani 1 1 d . . .
O4 O 0.51947(13) 0.41890(13) 0.26219(4) 0.0207(3) Uani 1 1 d . . .
O5 O 0.91573(16) 0.38603(17) 0.33580(6) 0.0384(5) Uani 1 1 d . . .
O6 O 0.78917(17) 0.41323(16) 0.38478(5) 0.0365(5) Uani 1 1 d . . .
O7 O 0.52689(14) 0.93706(13) 0.13240(5) 0.0237(4) Uani 1 1 d . . .
O8 O 0.1251(2) 1.1831(2) 0.05132(9) 0.0693(8) Uani 1 1 d . . .
O9 O 0.2552(3) 1.1086(2) 0.00417(7) 0.0632(8) Uani 1 1 d . . .
O10 O 0.64725(14) 0.57245(12) 0.50104(5) 0.0219(3) Uani 1 1 d D . .
H10 H 0.688(2) 0.5175(17) 0.4880(7) 0.033 Uiso 1 1 d D . .
O11 O 0.55027(15) 1.00275(13) 0.43892(5) 0.0280(4) Uani 1 1 d . . .
O12 O 0.58588(16) 0.91747(14) 0.38686(5) 0.0322(4) Uani 1 1 d . . .
O13 O -0.21761(16) 1.10456(15) 0.06006(6) 0.0352(5) Uani 1 1 d D . .
H13 H -0.234(3) 1.149(2) 0.0773(8) 0.053 Uiso 1 1 d D . .
O14 O 0.28541(17) 0.81658(17) 0.05376(6) 0.0438(5) Uani 1 1 d . . .
O15 O 0.23704(18) 0.72306(15) 0.02254(6) 0.0405(5) Uani 1 1 d . . .
O16 O 0.30066(15) 0.74214(14) 0.32023(5) 0.0332(4) Uani 1 1 d D . .
H16A H 0.303(3) 0.790(2) 0.3055(8) 0.050 Uiso 1 1 d D . .
O17 O -0.18938(16) 0.88705(16) 0.40247(6) 0.0385(5) Uani 1 1 d . . .
O18 O -0.11295(18) 0.73576(18) 0.42331(7) 0.0519(6) Uani 1 1 d . . .
Zn1 Zn 0.02826(2) 0.124604(19) 0.408048(7) 0.01537(6) Uani 1 1 d . . .
Zn2 Zn 0.51530(2) 0.45420(2) 0.212376(7) 0.01788(6) Uani 1 1 d . . .
Zn3 Zn 0.53109(2) 0.94922(2) 0.182976(7) 0.01910(6) Uani 1 1 d . . .

loop_
_atom_site_aniso_label
_atom_site_aniso_U_11
_atom_site_aniso_U_22
_atom_site_aniso_U_33
_atom_site_aniso_U_23
_atom_site_aniso_U_13
_atom_site_aniso_U_12
B1 0.0131(11) 0.0166(11) 0.0181(12) 0.0021(9) -0.0039(9) -0.0077(9)
B2 0.0228(13) 0.0187(12) 0.0154(12) 0.0038(9) -0.0030(10) -0.0094(10)
B3 0.0271(14) 0.0180(12) 0.0187(12) 0.0027(10) -0.0046(10) -0.0106(11)
C1 0.0208(12) 0.0329(14) 0.0267(13) 0.0083(10) -0.0014(10) -0.0150(11)
C2 0.0195(11) 0.0218(11) 0.0173(11) 0.0020(8) -0.0018(9) -0.0121(9)
C3 0.0211(11) 0.0187(10) 0.0142(10) 0.0023(8) -0.0043(8) -0.0110(9)
C4 0.0186(11) 0.0206(11) 0.0168(11) 0.0017(8) -0.0046(9) -0.0072(9)
C5 0.0258(12) 0.0221(12) 0.0216(12) 0.0059(9) -0.0025(10) -0.0095(10)
C6 0.0274(13) 0.0232(12) 0.0287(13) 0.0061(10) -0.0043(11) -0.0055(10)
C7 0.0190(12) 0.0304(13) 0.0254(13) 0.0045(10) -0.0046(10) -0.0022(10)
C8 0.0195(12) 0.0345(14) 0.0363(15) 0.0093(11) -0.0089(11) -0.0117(11)
C9 0.0215(12) 0.0236(12) 0.0329(14) 0.0081(10) -0.0088(10) -0.0112(10)
C10 0.0185(11) 0.0265(12) 0.0231(12) 0.0019(9) -0.0062(9) -0.0117(10)
C11 0.0184(11) 0.0130(10) 0.0202(11) 0.0025(8) -0.0063(9) -0.0054(8)
C12 0.0183(11) 0.0131(10) 0.0186(11) 0.0016(8) -0.0030(8) -0.0065(8)
C13 0.0192(11) 0.0168(10) 0.0177(11) 0.0033(8) -0.0024(9) -0.0068(9)
C14 0.0265(13) 0.0303(13) 0.0217(12) -0.0005(10) -0.0031(10) -0.0131(11)
C15 0.0325(14) 0.0372(15) 0.0193(12) -0.0015(11) 0.0020(10) -0.0116(12)
C16 0.0234(13) 0.0284(13) 0.0263(13) 0.0056(10) 0.0049(10) -0.0067(11)
C17 0.0303(14) 0.0460(17) 0.0321(15) 0.0012(12) 0.0023(11) -0.0260(13)
C18 0.0350(15) 0.0421(15) 0.0209(12) -0.0006(11) -0.0002(11) -0.0263(13)
C19 0.0136(10) 0.0226(11) 0.0289(13) -0.0016(9) -0.0020(9) -0.0074(9)
C20 0.0144(10) 0.0169(10) 0.0165(10) 0.0032(8) -0.0025(8) -0.0081(8)
C21 0.0141(10) 0.0142(10) 0.0152(10) 0.0042(8) -0.0028(8) -0.0073(8)
C22 0.0145(10) 0.0166(10) 0.0150(10) -0.0010(8) 0.0002(8) -0.0081(8)
C23 0.0163(10) 0.0175(10) 0.0173(11) 0.0003(8) 0.0010(8) -0.0073(9)
C24 0.0267(12) 0.0240(12) 0.0203(11) -0.0022(9) 0.0051(9) -0.0167(10)
C25 0.0204(11) 0.0332(13) 0.0202(11) -0.0061(9) 0.0024(9) -0.0191(10)
C26 0.0142(10) 0.0303(13) 0.0189(11) -0.0025(9) -0.0013(9) -0.0095(10)
C27 0.0170(11) 0.0188(11) 0.0178(11) 0.0000(8) -0.0008(8) -0.0071(9)
C28 0.0160(10) 0.0176(10) 0.0166(10) -0.0014(8) 0.0023(8) -0.0099(9)
C29 0.0128(10) 0.0188(10) 0.0174(10) 0.0008(8) -0.0016(8) -0.0047(8)
C30 0.0173(10) 0.0174(10) 0.0149(10) 0.0031(8) -0.0020(8) -0.0065(9)
C31 0.0167(10) 0.0162(10) 0.0146(10) 0.0019(8) -0.0006(8) -0.0100(8)
C32 0.0108(10) 0.0192(11) 0.0187(11) 0.0008(8) -0.0007(8) -0.0054(8)
C33 0.0159(10) 0.0164(10) 0.0222(11) 0.0014(8) -0.0024(9) -0.0068(9)
C34 0.0332(14) 0.0313(13) 0.0220(12) 0.0072(10) -0.0115(11) -0.0138(12)
C35 0.0251(12) 0.0167(10) 0.0190(11) 0.0014(8) -0.0068(9) -0.0074(9)
C36 0.0217(11) 0.0167(10) 0.0205(11) 0.0017(8) -0.0055(9) -0.0075(9)
C37 0.0196(11) 0.0188(11) 0.0223(12) 0.0038(9) -0.0038(9) -0.0071(9)
C38 0.0253(13) 0.0370(14) 0.0243(13) 0.0068(10) -0.0077(10) -0.0162(11)
C39 0.0255(14) 0.0499(18) 0.0384(16) 0.0102(13) -0.0083(12) -0.0231(13)
C40 0.0318(15) 0.0521(18) 0.0260(14) 0.0133(12) -0.0015(11) -0.0224(14)
C41 0.0317(14) 0.0470(17) 0.0209(13) 0.0061(11) -0.0051(11) -0.0211(13)
C42 0.0229(12) 0.0335(14) 0.0241(12) 0.0024(10) -0.0032(10) -0.0155(11)
C43 0.0349(14) 0.0284(13) 0.0182(12) 0.0012(10) -0.0035(10) -0.0103(11)
C44 0.0241(12) 0.0233(12) 0.0177(11) 0.0006(9) -0.0030(9) -0.0122(10)
C45 0.0207(11) 0.0197(11) 0.0176(11) 0.0014(8) -0.0037(9) -0.0105(9)
C46 0.0213(11) 0.0180(11) 0.0222(11) 0.0036(9) -0.0064(9) -0.0103(9)
C47 0.0287(13) 0.0234(12) 0.0263(13) 0.0024(10) -0.0015(10) -0.0092(11)
C48 0.0266(13) 0.0192(12) 0.0380(15) 0.0021(10) -0.0048(11) -0.0045(10)
C49 0.0291(13) 0.0219(12) 0.0385(15) 0.0121(10) -0.0181(11) -0.0132(11)
C50 0.0426(16) 0.0266(13) 0.0264(13) 0.0077(10) -0.0180(12) -0.0184(12)
C51 0.0285(13) 0.0196(11) 0.0248(12) 0.0020(9) -0.0093(10) -0.0100(10)
C52 0.0440(16) 0.0255(13) 0.0194(12) 0.0056(10) -0.0025(11) -0.0193(12)
C53 0.0281(13) 0.0200(11) 0.0192(11) 0.0037(9) -0.0017(9) -0.0111(10)
C54 0.0208(11) 0.0165(10) 0.0200(11) 0.0008(8) -0.0019(9) -0.0073(9)
C55 0.0267(12) 0.0147(10) 0.0197(11) 0.0018(8) -0.0049(9) -0.0087(9)
C56 0.0290(13) 0.0169(11) 0.0278(13) 0.0023(9) -0.0060(10) -0.0118(10)
C57 0.0369(15) 0.0222(12) 0.0355(15) 0.0022(11) -0.0154(12) -0.0130(11)
C58 0.0472(17) 0.0215(12) 0.0253(13) 0.0002(10) -0.0162(12) -0.0105(12)
C59 0.0393(15) 0.0204(12) 0.0219(12) -0.0021(9) -0.0015(11) -0.0089(11)
C60 0.0270(13) 0.0182(11) 0.0245(12) -0.0004(9) -0.0029(10) -0.0095(10)
C61 0.0221(11) 0.0166(10) 0.0170(11) 0.0041(8) -0.0054(9) -0.0103(9)
C62 0.0235(12) 0.0224(11) 0.0142(10) 0.0025(8) -0.0019(9) -0.0121(10)
C63 0.0202(11) 0.0205(11) 0.0226(12) 0.0027(9) -0.0012(9) -0.0109(9)
C64 0.0256(12) 0.0179(10) 0.0192(11) 0.0062(8) -0.0094(9) -0.0124(9)
C65 0.0309(13) 0.0235(12) 0.0139(10) 0.0052(9) -0.0055(9) -0.0152(10)
C66 0.0226(12) 0.0249(12) 0.0169(11) 0.0042(9) -0.0019(9) -0.0135(10)
C67 0.0340(14) 0.0256(13) 0.0319(14) 0.0043(10) -0.0154(12) -0.0104(11)
C68 0.0300(13) 0.0203(11) 0.0297(13) 0.0074(10) -0.0121(11) -0.0140(10)
C69 0.0225(12) 0.0173(11) 0.0280(12) 0.0052(9) -0.0061(10) -0.0111(9)
C70 0.0232(12) 0.0234(12) 0.0284(13) 0.0030(10) -0.0022(10) -0.0136(10)
C71 0.0268(13) 0.0250(13) 0.0386(15) 0.0026(11) -0.0047(11) -0.0105(11)
C72 0.0281(15) 0.0333(15) 0.0472(18) -0.0044(13) 0.0020(13) -0.0101(12)
C73 0.0354(16) 0.0467(18) 0.0368(16) -0.0095(13) 0.0085(13) -0.0198(14)
C74 0.0309(15) 0.0550(19) 0.0285(15) 0.0023(13) -0.0013(12) -0.0190(14)
C75 0.0246(13) 0.0376(15) 0.0295(14) 0.0036(11) -0.0017(11) -0.0104(12)
C76 0.0385(15) 0.0283(13) 0.0180(12) 0.0028(10) -0.0017(10) -0.0150(12)
C77 0.0284(13) 0.0132(10) 0.0207(11) 0.0014(8) -0.0013(9) -0.0063(9)
C78 0.0227(12) 0.0135(10) 0.0226(12) 0.0022(8) -0.0019(9) -0.0059(9)
C79 0.0237(12) 0.0157(11) 0.0269(12) 0.0013(9) -0.0025(10) -0.0075(9)
C80 0.0330(14) 0.0308(14) 0.0317(14) -0.0022(11) 0.0018(11) -0.0176(12)
C81 0.0280(14) 0.0343(15) 0.0446(17) -0.0043(12) -0.0020(12) -0.0186(12)
C82 0.0270(14) 0.0265(13) 0.0430(16) -0.0065(11) -0.0114(12) -0.0073(11)
C83 0.0338(15) 0.0279(13) 0.0298(14) -0.0003(11) -0.0084(11) -0.0125(12)
C84 0.0291(13) 0.0233(12) 0.0270(13) 0.0023(10) -0.0050(10) -0.0129(11)
C85 0.0438(16) 0.0216(12) 0.0222(12) 0.0009(10) -0.0095(11) -0.0134(12)
C86 0.0246(12) 0.0202(11) 0.0203(11) 0.0009(9) -0.0043(9) -0.0089(10)
C87 0.0237(12) 0.0202(11) 0.0204(11) 0.0028(9) -0.0070(9) -0.0103(10)
C88 0.0316(13) 0.0179(11) 0.0217(12) 0.0048(9) -0.0112(10) -0.0142(10)
C89 0.0377(15) 0.0204(12) 0.0263(13) 0.0020(10) -0.0122(11) -0.0108(11)
C90 0.0505(18) 0.0215(12) 0.0353(15) 0.0068(11) -0.0226(13) -0.0129(12)
C91 0.0555(19) 0.0341(15) 0.0234(13) 0.0118(11) -0.0166(13) -0.0274(14)
C92 0.0467(17) 0.0364(15) 0.0221(13) 0.0051(11) -0.0032(12) -0.0285(14)
C93 0.0308(13) 0.0246(12) 0.0250(12) 0.0059(10) -0.0064(10) -0.0171(11)
C94 0.0340(14) 0.0206(11) 0.0187(11) 0.0025(9) -0.0053(10) -0.0166(10)
C95 0.0341(14) 0.0257(12) 0.0235(12) 0.0026(10) -0.0057(10) -0.0169(11)
C96 0.0343(15) 0.0314(14) 0.0436(16) 0.0112(12) -0.0155(12) -0.0213(12)
C97 0.0563(19) 0.0400(16) 0.0389(16) 0.0208(13) -0.0313(15) -0.0375(15)
C98 0.063(2) 0.0384(16) 0.0213(13) 0.0092(11) -0.0162(13) -0.0343(16)
C99 0.0434(16) 0.0302(14) 0.0189(12) 0.0005(10) -0.0030(11) -0.0201(12)
C100 0.0110(10) 0.0187(11) 0.0262(12) 0.0000(9) -0.0037(8) -0.0074(8)
C101 0.0175(11) 0.0232(11) 0.0214(11) -0.0020(9) -0.0011(9) -0.0108(9)
C102 0.0141(10) 0.0176(11) 0.0276(12) -0.0024(9) -0.0034(9) -0.0063(9)
C103 0.0147(10) 0.0197(11) 0.0269(12) 0.0032(9) -0.0063(9) -0.0081(9)
C104 0.0185(11) 0.0233(12) 0.0231(12) -0.0019(9) -0.0043(9) -0.0079(9)
C105 0.0163(11) 0.0181(11) 0.0252(12) -0.0049(9) -0.0031(9) -0.0049(9)
C106 0.0297(13) 0.0238(12) 0.0212(12) 0.0009(9) -0.0020(10) -0.0112(11)
C107 0.0368(15) 0.0284(13) 0.0233(12) -0.0009(10) -0.0058(11) -0.0162(12)
C108 0.0390(15) 0.0222(12) 0.0220(12) -0.0021(10) -0.0016(11) -0.0130(11)
C109 0.0284(13) 0.0240(12) 0.0190(12) 0.0019(9) 0.0020(10) -0.0079(10)
C110 0.0310(14) 0.0265(13) 0.0248(13) 0.0001(10) -0.0039(10) -0.0142(11)
C111 0.0343(14) 0.0244(12) 0.0230(12) -0.0034(10) -0.0007(10) -0.0133(11)
C112 0.0248(12) 0.0206(11) 0.0213(12) 0.0028(9) 0.0017(9) -0.0099(10)
C113 0.0254(13) 0.0199(12) 0.0329(14) 0.0095(10) -0.0001(11) -0.0056(10)
C114 0.0277(13) 0.0225(12) 0.0320(14) 0.0103(10) -0.0008(11) -0.0099(11)
C115 0.0197(12) 0.0253(12) 0.0261(12) 0.0007(10) -0.0027(9) -0.0106(10)
C116 0.0235(12) 0.0162(11) 0.0304(13) 0.0020(9) -0.0035(10) -0.0032(10)
C117 0.0293(13) 0.0164(11) 0.0292(13) 0.0069(9) -0.0009(10) -0.0081(10)
C118 0.048(2) 0.066(3) 0.112(4) 0.005(3) -0.025(2) -0.023(2)
C119 0.0378(17) 0.054(2) 0.0351(16) 0.0143(14) -0.0118(13) -0.0206(15)
C120 0.060(2) 0.0438(17) 0.0256(14) 0.0066(12) -0.0139(13) -0.0332(16)
C121 0.0475(18) 0.0365(15) 0.0206(13) 0.0000(11) -0.0033(12) -0.0206(14)
C122 0.0372(15) 0.0360(15) 0.0231(13) 0.0017(11) -0.0027(11) -0.0177(13)
C123 0.0473(17) 0.0287(14) 0.0246(13) 0.0079(10) -0.0066(12) -0.0188(13)
C124 0.0431(17) 0.0312(15) 0.0339(15) 0.0107(12) -0.0099(13) -0.0103(13)
C173 0.056(2) 0.041(2) 0.119(4) -0.023(2) -0.015(2) -0.0227(19)
C174 0.055(2) 0.0399(19) 0.057(2) -0.0038(16) 0.0085(18) -0.0092(17)
C176 0.052(2) 0.0344(19) 0.121(4) 0.001(2) 0.002(3) -0.0156(18)
C177 0.051(2) 0.045(2) 0.073(3) 0.0080(19) 0.020(2) -0.0013(18)
C180 0.0303(16) 0.0485(19) 0.067(2) -0.0071(17) 0.0003(15) -0.0238(15)
C181 0.0400(18) 0.0304(16) 0.065(2) -0.0049(15) 0.0048(16) -0.0124(14)
C182 0.059(3) 0.080(3) 0.079(3) -0.012(2) -0.016(2) -0.029(2)
N1 0.0123(8) 0.0177(9) 0.0180(9) 0.0000(7) -0.0021(7) -0.0067(7)
N2 0.0149(9) 0.0174(9) 0.0181(9) 0.0007(7) -0.0002(7) -0.0097(7)
N3 0.0194(10) 0.0237(10) 0.0218(10) 0.0040(8) -0.0025(8) -0.0109(8)
N4 0.0153(9) 0.0193(9) 0.0184(9) 0.0020(7) -0.0007(7) -0.0104(8)
N5 0.0139(9) 0.0160(9) 0.0189(9) 0.0017(7) -0.0029(7) -0.0077(7)
N6 0.0183(9) 0.0183(9) 0.0190(9) 0.0020(7) -0.0056(7) -0.0083(8)
N7 0.0121(8) 0.0178(9) 0.0196(9) 0.0018(7) -0.0038(7) -0.0084(7)
N8 0.0114(8) 0.0179(9) 0.0198(9) -0.0004(7) -0.0022(7) -0.0080(7)
N9 0.0133(9) 0.0163(9) 0.0175(9) 0.0000(7) -0.0018(7) -0.0059(7)
N10 0.0198(10) 0.0196(9) 0.0192(9) 0.0016(7) -0.0013(8) -0.0103(8)
N11 0.0231(10) 0.0188(9) 0.0138(9) 0.0041(7) -0.0040(7) -0.0094(8)
N12 0.0271(10) 0.0185(9) 0.0152(9) 0.0043(7) -0.0064(8) -0.0099(8)
N13 0.0243(10) 0.0209(10) 0.0205(10) 0.0031(8) -0.0058(8) -0.0094(8)
N14 0.0217(10) 0.0179(9) 0.0151(9) 0.0048(7) -0.0046(7) -0.0096(8)
N15 0.0237(10) 0.0216(10) 0.0130(9) 0.0041(7) -0.0044(7) -0.0095(8)
N16 0.0240(10) 0.0209(10) 0.0185(10) 0.0005(7) -0.0027(8) -0.0087(8)
N17 0.0249(10) 0.0191(9) 0.0164(9) 0.0037(7) -0.0049(8) -0.0100(8)
N18 0.0244(10) 0.0185(9) 0.0168(9) 0.0036(7) -0.0037(8) -0.0097(8)
N19 0.0298(11) 0.0218(10) 0.0196(10) 0.0018(8) -0.0026(8) -0.0136(9)
N20 0.0314(12) 0.0249(11) 0.0271(11) 0.0081(8) -0.0133(9) -0.0158(9)
N21 0.0238(10) 0.0192(9) 0.0184(9) 0.0035(7) -0.0053(8) -0.0099(8)
N22 0.0254(10) 0.0186(9) 0.0210(10) 0.0029(8) -0.0072(8) -0.0102(8)
N23 0.0265(11) 0.0195(10) 0.0299(11) 0.0054(8) -0.0085(9) -0.0112(9)
N24 0.0243(10) 0.0184(9) 0.0166(9) 0.0002(7) -0.0047(8) -0.0093(8)
N25 0.0249(10) 0.0180(9) 0.0173(9) 0.0021(7) -0.0038(8) -0.0089(8)
N26 0.0250(10) 0.0170(9) 0.0219(10) 0.0017(8) -0.0014(8) -0.0079(8)
N27 0.0247(10) 0.0203(9) 0.0152(9) 0.0035(7) -0.0052(8) -0.0106(8)
N28 0.0253(10) 0.0178(9) 0.0175(9) 0.0028(7) -0.0065(8) -0.0103(8)
N29 0.0319(11) 0.0191(10) 0.0210(10) 0.0023(8) -0.0082(9) -0.0110(9)
N30 0.078(2) 0.0579(18) 0.062(2) 0.0357(15) -0.0509(18) -0.0542(18)
N31 0.0163(9) 0.0222(10) 0.0306(11) 0.0063(8) -0.0098(8) -0.0076(8)
N32 0.0341(13) 0.0289(12) 0.0232(11) 0.0009(9) -0.0007(9) -0.0074(10)
N33 0.0228(11) 0.0315(12) 0.0371(13) 0.0031(10) -0.0011(9) -0.0118(10)
O1 0.0150(8) 0.0178(8) 0.0316(9) -0.0014(7) 0.0004(7) -0.0101(6)
O2 0.0299(10) 0.0180(8) 0.0478(12) 0.0120(8) -0.0101(8) -0.0139(8)
O3 0.0199(8) 0.0259(9) 0.0324(10) 0.0035(7) -0.0070(7) -0.0139(7)
O4 0.0219(8) 0.0280(9) 0.0157(8) 0.0047(6) -0.0046(6) -0.0138(7)
O5 0.0296(11) 0.0570(13) 0.0379(11) 0.0056(10) -0.0120(9) -0.0252(10)
O6 0.0472(12) 0.0542(13) 0.0218(9) 0.0092(9) -0.0158(9) -0.0315(11)
O7 0.0280(9) 0.0224(8) 0.0190(8) 0.0002(6) -0.0048(7) -0.0092(7)
O8 0.0587(18) 0.0735(19) 0.096(2) 0.0414(16) -0.0522(17) -0.0360(16)
O9 0.105(2) 0.0801(18) 0.0534(16) 0.0387(14) -0.0568(15) -0.0722(18)
O10 0.0194(8) 0.0164(8) 0.0271(9) -0.0005(6) 0.0004(7) -0.0067(7)
O11 0.0268(9) 0.0178(8) 0.0375(10) 0.0024(7) -0.0098(8) -0.0065(7)
O12 0.0372(11) 0.0323(10) 0.0276(10) 0.0073(8) -0.0125(8) -0.0134(9)
O13 0.0295(10) 0.0337(11) 0.0356(11) -0.0106(8) -0.0058(8) -0.0065(9)
O14 0.0315(11) 0.0473(13) 0.0417(12) -0.0040(10) -0.0064(9) -0.0066(10)
O15 0.0462(12) 0.0287(10) 0.0314(11) -0.0057(8) -0.0030(9) -0.0031(9)
O16 0.0264(10) 0.0249(9) 0.0374(11) 0.0107(8) 0.0088(8) -0.0070(8)
O17 0.0228(10) 0.0366(11) 0.0475(12) -0.0004(9) -0.0011(9) -0.0067(9)
O18 0.0330(12) 0.0455(13) 0.0712(16) 0.0218(12) 0.0059(11) -0.0184(10)
Zn1 0.01257(12) 0.01561(12) 0.01899(13) 0.00029(9) -0.00154(9) -0.00750(10)
Zn2 0.02117(13) 0.01953(13) 0.01367(12) 0.00366(10) -0.00415(10) -0.00933(11)
Zn3 0.02195(14) 0.01942(13) 0.01605(13) 0.00125(10) -0.00354(10) -0.00901(11)

loop_
_atom_type_symbol
_atom_type_description
_atom_type_scat_dispersion_real
_atom_type_scat_dispersion_imag
_atom_type_scat_source
C C 0.0033 0.0016 'International Tables Vol C Tables 4.2.6.8 and 6.1.1.4'
H H 0.0000 0.0000 'International Tables Vol C Tables 4.2.6.8 and 6.1.1.4'
B B 0.0013 0.0007 'International Tables Vol C Tables 4.2.6.8 and 6.1.1.4'
N N 0.0061 0.0033 'International Tables Vol C Tables 4.2.6.8 and 6.1.1.4'
O O 0.0106 0.0060 'International Tables Vol C Tables 4.2.6.8 and 6.1.1.4'
Zn Zn 0.2839 1.4301 'International Tables Vol C Tables 4.2.6.8 and 6.1.1.4'

loop_
_geom_angle_atom_site_label_1
_geom_angle_atom_site_label_2
_geom_angle_atom_site_label_3
_geom_angle
_geom_angle_site_symmetry_1
_geom_angle_site_symmetry_3
_geom_angle_publ_flag
N8 B1 N2 108.21(17) . . ?
N8 B1 N5 108.10(18) . . ?
N2 B1 N5 108.89(17) . . ?
N8 B1 H1 110.5 . . ?
N2 B1 H1 110.5 . . ?
N5 B1 H1 110.5 . . ?
N12 B2 N18 109.55(19) . . ?
N12 B2 N15 108.00(18) . . ?
N18 B2 N15 109.05(19) . . ?
N12 B2 H2 110.1 . . ?
N18 B2 H2 110.1 . . ?
N15 B2 H2 110.1 . . ?
N28 B3 N22 109.23(19) . . ?
N28 B3 N25 108.46(19) . . ?
N22 B3 N25 108.88(19) . . ?
N28 B3 H3 110.1 . . ?
N22 B3 H3 110.1 . . ?
N25 B3 H3 110.1 . . ?
C2 C1 H1A 109.5 . . ?
C2 C1 H1B 109.5 . . ?
H1A C1 H1B 109.5 . . ?
C2 C1 H1C 109.5 . . ?
H1A C1 H1C 109.5 . . ?
H1B C1 H1C 109.5 . . ?
N3 C2 N2 111.3(2) . . ?
N3 C2 C1 124.1(2) . . ?
N2 C2 C1 124.6(2) . . ?
N1 C3 N3 112.7(2) . . ?
N1 C3 C4 124.9(2) . . ?
N3 C3 C4 122.1(2) . . ?
C9 C4 C5 118.6(2) . . ?
C9 C4 C3 122.7(2) . . ?
C5 C4 C3 118.5(2) . . ?
C6 C5 C4 120.7(2) . . ?
C6 C5 H5 119.7 . . ?
C4 C5 H5 119.7 . . ?
C7 C6 C5 120.3(2) . . ?
C7 C6 H6 119.9 . . ?
C5 C6 H6 119.9 . . ?
C8 C7 C6 119.6(2) . . ?
C8 C7 H7 120.2 . . ?
C6 C7 H7 120.2 . . ?
C7 C8 C9 120.8(2) . . ?
C7 C8 H8 119.6 . . ?
C9 C8 H8 119.6 . . ?
C8 C9 C4 120.1(2) . . ?
C8 C9 H9 120.0 . . ?
C4 C9 H9 120.0 . . ?
C11 C10 H10A 109.5 . . ?
C11 C10 H10B 109.5 . . ?
H10A C10 H10B 109.5 . . ?
C11 C10 H10C 109.5 . . ?
H10A C10 H10C 109.5 . . ?
H10B C10 H10C 109.5 . . ?
N6 C11 N5 111.4(2) . . ?
N6 C11 C10 124.5(2) . . ?
N5 C11 C10 124.1(2) . . ?
N4 C12 N6 112.68(19) . . ?
N4 C12 C13 124.5(2) . . ?
N6 C12 C13 122.7(2) . . ?
C18 C13 C14 118.9(2) . . ?
C18 C13 C12 121.7(2) . . ?
C14 C13 C12 119.4(2) . . ?
C15 C14 C13 120.1(2) . . ?
C15 C14 H14 119.9 . . ?
C13 C14 H14 119.9 . . ?
C16 C15 C14 120.5(2) . . ?
C16 C15 H15 119.7 . . ?
C14 C15 H15 119.7 . . ?
C17 C16 C15 119.5(2) . . ?
C17 C16 H16 120.2 . . ?
C15 C16 H16 120.2 . . ?
C16 C17 C18 120.2(3) . . ?
C16 C17 H17 119.9 . . ?
C18 C17 H17 119.9 . . ?
C13 C18 C17 120.7(2) . . ?
C13 C18 H18 119.7 . . ?
C17 C18 H18 119.7 . . ?
C20 C19 H19A 109.5 . . ?
C20 C19 H19B 109.5 . . ?
H19A C19 H19B 109.5 . . ?
C20 C19 H19C 109.5 . . ?
H19A C19 H19C 109.5 . . ?
H19B C19 H19C 109.5 . . ?
N8 C20 N9 110.77(18) . . ?
N8 C20 C19 124.8(2) . . ?
N9 C20 C19 124.4(2) . . ?
N7 C21 N9 112.15(18) . . ?
N7 C21 C22 123.38(19) . . ?
N9 C21 C22 124.45(19) . . ?
C27 C22 C23 120.0(2) . . ?
C27 C22 C21 119.83(19) . . ?
C23 C22 C21 120.14(19) . . ?
C24 C23 C22 119.6(2) . . ?
C24 C23 H23 120.2 . . ?
C22 C23 H23 120.2 . . ?
C23 C24 C25 120.4(2) . . ?
C23 C24 H24 119.8 . . ?
C25 C24 H24 119.8 . . ?
C24 C25 C26 120.1(2) . . ?
C24 C25 H25 119.9 . . ?
C26 C25 H25 119.9 . . ?
C27 C26 C25 120.1(2) . . ?
C27 C26 H26 120.0 . . ?
C25 C26 H26 120.0 . . ?
C26 C27 C22 119.8(2) . . ?
C26 C27 H27 120.1 . . ?
C22 C27 H27 120.1 . . ?
O1 C28 C29 123.5(2) . . ?
O1 C28 C33 118.0(2) . . ?
C29 C28 C33 118.6(2) . . ?
C30 C29 C28 120.4(2) . . ?
C30 C29 H29 119.8 . . ?
C28 C29 H29 119.8 . . ?
C29 C30 C31 119.4(2) . . ?
C29 C30 H30 120.3 . . ?
C31 C30 H30 120.3 . . ?
C32 C31 C30 121.6(2) . . ?
C32 C31 N10 119.26(19) . . ?
C30 C31 N10 119.07(19) . . ?
C33 C32 C31 118.8(2) . . ?
C33 C32 H32 120.6 . . ?
C31 C32 H32 120.6 . . ?
C32 C33 C28 121.2(2) . . ?
C32 C33 H33 119.4 . . ?
C28 C33 H33 119.4 . . ?
C35 C34 H34A 109.5 . . ?
C35 C34 H34B 109.5 . . ?
H34A C34 H34B 109.5 . . ?
C35 C34 H34C 109.5 . . ?
H34A C34 H34C 109.5 . . ?
H34B C34 H34C 109.5 . . ?
N13 C35 N12 111.5(2) . . ?
N13 C35 C34 124.9(2) . . ?
N12 C35 C34 123.7(2) . . ?
N11 C36 N13 113.2(2) . . ?
N11 C36 C37 123.9(2) . . ?
N13 C36 C37 122.9(2) . . ?
C42 C37 C38 119.2(2) . . ?
C42 C37 C36 121.8(2) . . ?
C38 C37 C36 119.0(2) . . ?
C39 C38 C37 120.3(2) . . ?
C39 C38 H38 119.9 . . ?
C37 C38 H38 119.9 . . ?
C40 C39 C38 120.2(3) . . ?
C40 C39 H39 119.9 . . ?
C38 C39 H39 119.9 . . ?
C39 C40 C41 119.8(2) . . ?
C39 C40 H40 120.1 . . ?
C41 C40 H40 120.1 . . ?
C40 C41 C42 120.2(2) . . ?
C40 C41 H41 119.9 . . ?
C42 C41 H41 119.9 . . ?
C41 C42 C37 120.3(2) . . ?
C41 C42 H42 119.8 . . ?
C37 C42 H42 119.8 . . ?
C44 C43 H43A 109.5 . . ?
C44 C43 H43B 109.5 . . ?
H43A C43 H43B 109.5 . . ?
C44 C43 H43C 109.5 . . ?
H43A C43 H43C 109.5 . . ?
H43B C43 H43C 109.5 . . ?
N15 C44 N16 111.0(2) . . ?
N15 C44 C43 124.8(2) . . ?
N16 C44 C43 124.2(2) . . ?
N14 C45 N16 112.34(19) . . ?
N14 C45 C46 125.1(2) . . ?
N16 C45 C46 122.5(2) . . ?
C51 C46 C47 119.0(2) . . ?
C51 C46 C45 121.9(2) . . ?
C47 C46 C45 119.0(2) . . ?
C48 C47 C46 120.4(2) . . ?
C48 C47 H47 119.8 . . ?
C46 C47 H47 119.8 . . ?
C49 C48 C47 119.9(2) . . ?
C49 C48 H48 120.1 . . ?
C47 C48 H48 120.1 . . ?
C48 C49 C50 120.1(2) . . ?
C48 C49 H49 119.9 . . ?
C50 C49 H49 119.9 . . ?
C49 C50 C51 120.2(2) . . ?
C49 C50 H50 119.9 . . ?
C51 C50 H50 119.9 . . ?
C46 C51 C50 120.2(2) . . ?
C46 C51 H51 119.9 . . ?
C50 C51 H51 119.9 . . ?
C53 C52 H52A 109.5 . . ?
C53 C52 H52B 109.5 . . ?
H52A C52 H52B 109.5 . . ?
C53 C52 H52C 109.5 . . ?
H52A C52 H52C 109.5 . . ?
H52B C52 H52C 109.5 . . ?
N19 C53 N18 111.4(2) . . ?
N19 C53 C52 124.5(2) . . ?
N18 C53 C52 124.1(2) . . ?
N17 C54 N19 113.4(2) . . ?
N17 C54 C55 123.6(2) . . ?
N19 C54 C55 122.9(2) . . ?
C56 C55 C60 119.6(2) . . ?
C56 C55 C54 119.1(2) . . ?
C60 C55 C54 121.2(2) . . ?
C57 C56 C55 120.2(2) . . ?
C57 C56 H56 119.9 . . ?
C55 C56 H56 119.9 . . ?
C56 C57 C58 120.1(3) . . ?
C56 C57 H57 119.9 . . ?
C58 C57 H57 119.9 . . ?
C57 C58 C59 120.2(2) . . ?
C57 C58 H58 119.9 . . ?
C59 C58 H58 119.9 . . ?
C60 C59 C58 119.9(3) . . ?
C60 C59 H59 120.0 . . ?
C58 C59 H59 120.0 . . ?
C59 C60 C55 119.9(2) . . ?
C59 C60 H60 120.1 . . ?
C55 C60 H60 120.1 . . ?
O4 C61 C62 123.2(2) . . ?
O4 C61 C66 118.7(2) . . ?
C62 C61 C66 118.1(2) . . ?
C63 C62 C61 121.0(2) . . ?
C63 C62 H62 119.5 . . ?
C61 C62 H62 119.5 . . ?
C62 C63 C64 119.4(2) . . ?
C62 C63 H63 120.3 . . ?
C64 C63 H63 120.3 . . ?
C63 C64 C65 121.1(2) . . ?
C63 C64 N20 119.3(2) . . ?
C65 C64 N20 119.5(2) . . ?
C66 C65 C64 119.1(2) . . ?
C66 C65 H65 120.4 . . ?
C64 C65 H65 120.4 . . ?
C65 C66 C61 121.2(2) . . ?
C65 C66 H66 119.4 . . ?
C61 C66 H66 119.4 . . ?
C68 C67 H67A 109.5 . . ?
C68 C67 H67B 109.5 . . ?
H67A C67 H67B 109.5 . . ?
C68 C67 H67C 109.5 . . ?
H67A C67 H67C 109.5 . . ?
H67B C67 H67C 109.5 . . ?
N23 C68 N22 111.5(2) . . ?
N23 C68 C67 124.6(2) . . ?
N22 C68 C67 123.9(2) . . ?
N21 C69 N23 112.9(2) . . ?
N21 C69 C70 124.2(2) . . ?
N23 C69 C70 122.9(2) . . ?
C71 C70 C75 119.0(2) . . ?
C71 C70 C69 119.2(2) . . ?
C75 C70 C69 121.8(2) . . ?
C72 C71 C70 120.1(3) . . ?
C72 C71 H71 119.9 . . ?
C70 C71 H71 119.9 . . ?
C73 C72 C71 120.4(3) . . ?
C73 C72 H72 119.8 . . ?
C71 C72 H72 119.8 . . ?
C72 C73 C74 120.2(3) . . ?
C72 C73 H73 119.9 . . ?
C74 C73 H73 119.9 . . ?
C73 C74 C75 120.1(3) . . ?
C73 C74 H74 119.9 . . ?
C75 C74 H74 119.9 . . ?
C74 C75 C70 120.1(3) . . ?
C74 C75 H75 119.9 . . ?
C70 C75 H75 119.9 . . ?
C77 C76 H76A 109.5 . . ?
C77 C76 H76B 109.5 . . ?
H76A C76 H76B 109.5 . . ?
C77 C76 H76C 109.5 . . ?
H76A C76 H76C 109.5 . . ?
H76B C76 H76C 109.5 . . ?
N26 C77 N25 110.6(2) . . ?
N26 C77 C76 124.0(2) . . ?
N25 C77 C76 125.4(2) . . ?
N24 C78 N26 112.0(2) . . ?
N24 C78 C79 125.7(2) . . ?
N26 C78 C79 122.3(2) . . ?
C84 C79 C80 119.1(2) . . ?
C84 C79 C78 121.8(2) . . ?
C80 C79 C78 119.1(2) . . ?
C81 C80 C79 120.1(3) . . ?
C81 C80 H80 120.0 . . ?
C79 C80 H80 120.0 . . ?
C82 C81 C80 120.3(3) . . ?
C82 C81 H81 119.8 . . ?
C80 C81 H81 119.8 . . ?
C81 C82 C83 120.1(3) . . ?
C81 C82 H82 120.0 . . ?
C83 C82 H82 120.0 . . ?
C84 C83 C82 119.7(3) . . ?
C84 C83 H83 120.2 . . ?
C82 C83 H83 120.2 . . ?
C83 C84 C79 120.7(3) . . ?
C83 C84 H84 119.6 . . ?
C79 C84 H84 119.6 . . ?
C86 C85 H85A 109.5 . . ?
C86 C85 H85B 109.5 . . ?
H85A C85 H85B 109.5 . . ?
C86 C85 H85C 109.5 . . ?
H85A C85 H85C 109.5 . . ?
H85B C85 H85C 109.5 . . ?
N29 C86 N28 111.2(2) . . ?
N29 C86 C85 124.2(2) . . ?
N28 C86 C85 124.6(2) . . ?
N27 C87 N29 113.2(2) . . ?
N27 C87 C88 122.3(2) . . ?
N29 C87 C88 124.5(2) . . ?
C93 C88 C89 120.1(2) . . ?
C93 C88 C87 121.1(2) . . ?
C89 C88 C87 118.7(2) . . ?
C90 C89 C88 119.5(3) . . ?
C90 C89 H89 120.2 . . ?
C88 C89 H89 120.2 . . ?
C91 C90 C89 120.1(3) . . ?
C91 C90 H90 120.0 . . ?
C89 C90 H90 120.0 . . ?
C92 C91 C90 120.3(2) . . ?
C92 C91 H91 119.9 . . ?
C90 C91 H91 119.9 . . ?
C91 C92 C93 120.2(3) . . ?
C91 C92 H92 119.9 . . ?
C93 C92 H92 119.9 . . ?
C92 C93 C88 119.8(2) . . ?
C92 C93 H93 120.1 . . ?
C88 C93 H93 120.1 . . ?
O7 C94 C95 123.7(2) . . ?
O7 C94 C99 118.0(2) . . ?
C95 C94 C99 118.2(2) . . ?
C96 C95 C94 121.0(2) . . ?
C96 C95 H95 119.5 . . ?
C94 C95 H95 119.5 . . ?
C95 C96 C97 119.0(3) . . ?
C95 C96 H96 120.5 . . ?
C97 C96 H96 120.5 . . ?
C98 C97 C96 121.6(2) . . ?
C98 C97 N30 118.5(3) . . ?
C96 C97 N30 119.9(3) . . ?
C99 C98 C97 119.3(3) . . ?
C99 C98 H98 120.4 . . ?
C97 C98 H98 120.4 . . ?
C98 C99 C94 120.9(3) . . ?
C98 C99 H99 119.6 . . ?
C94 C99 H99 119.6 . . ?
O10 C100 C105 122.7(2) . . ?
O10 C100 C101 117.4(2) . . ?
C105 C100 C101 119.9(2) . . ?
C102 C101 C100 120.2(2) . . ?
C102 C101 H101 119.9 . . ?
C100 C101 H101 119.9 . . ?
C103 C102 C101 118.7(2) . . ?
C103 C102 H102 120.6 . . ?
C101 C102 H102 120.6 . . ?
C102 C103 C104 122.1(2) . . ?
C102 C103 N31 119.3(2) . . ?
C104 C103 N31 118.6(2) . . ?
C105 C104 C103 119.0(2) . . ?
C105 C104 H104 120.5 . . ?
C103 C104 H104 120.5 . . ?
C104 C105 C100 120.1(2) . . ?
C104 C105 H105 120.0 . . ?
C100 C105 H105 120.0 . . ?
O13 C106 C111 123.0(2) . . ?
O13 C106 C107 117.2(2) . . ?
C111 C106 C107 119.8(2) . . ?
C108 C107 C106 120.2(2) . . ?
C108 C107 H107 119.9 . . ?
C106 C107 H107 119.9 . . ?
C107 C108 C109 119.0(2) . . ?
C107 C108 H108 120.5 . . ?
C109 C108 H108 120.5 . . ?
C110 C109 C108 121.9(2) . . ?
C110 C109 N32 118.9(2) . . ?
C108 C109 N32 119.2(2) . . ?
C111 C110 C109 118.7(2) . . ?
C111 C110 H110 120.7 . . ?
C109 C110 H110 120.7 . . ?
C110 C111 C106 120.4(2) . . ?
C110 C111 H111 119.8 . . ?
C106 C111 H111 119.8 . . ?
O16 C112 C113 116.8(2) . . ?
O16 C112 C117 123.5(2) . . ?
C113 C112 C117 119.6(2) . . ?
C114 C113 C112 120.5(2) . . ?
C114 C113 H113 119.8 . . ?
C112 C113 H113 119.8 . . ?
C113 C114 C115 119.2(2) . . ?
C113 C114 H114 120.4 . . ?
C115 C114 H114 120.4 . . ?
C116 C115 C114 121.2(2) . . ?
C116 C115 N33 119.5(2) . . ?
C114 C115 N33 119.2(2) . . ?
C117 C116 C115 119.3(2) . . ?
C117 C116 H116 120.3 . . ?
C115 C116 H116 120.3 . . ?
C116 C117 C112 120.2(2) . . ?
C116 C117 H117 119.9 . . ?
C112 C117 H117 119.9 . . ?
C119 C118 H11A 109.5 . . ?
C119 C118 H11B 109.5 . . ?
H11A C118 H11B 109.5 . . ?
C119 C118 H11C 109.5 . . ?
H11A C118 H11C 109.5 . . ?
H11B C118 H11C 109.5 . . ?
C120 C119 C124 118.3(3) . . ?
C120 C119 C118 121.9(3) . . ?
C124 C119 C118 119.8(3) . . ?
C121 C120 C119 121.4(3) . . ?
C121 C120 H120 119.3 . . ?
C119 C120 H120 119.3 . . ?
C122 C121 C120 119.4(3) . . ?
C122 C121 H121 120.3 . . ?
C120 C121 H121 120.3 . . ?
C121 C122 C123 119.6(3) . . ?
C121 C122 H122 120.2 . . ?
C123 C122 H122 120.2 . . ?
C124 C123 C122 121.0(3) . . ?
C124 C123 H123 119.5 . . ?
C122 C123 H123 119.5 . . ?
C123 C124 C119 120.2(3) . . ?
C123 C124 H124 119.9 . . ?
C119 C124 H124 119.9 . . ?
C176 C173 C180 121.2(4) . . ?
C176 C173 H173 119.4 . . ?
C180 C173 H173 119.4 . . ?
C181 C174 C177 119.5(4) . . ?
C181 C174 H174 120.2 . . ?
C177 C174 H174 120.2 . . ?
C177 C176 C173 120.4(4) . . ?
C177 C176 H176 119.8 . . ?
C173 C176 H176 119.8 . . ?
C176 C177 C174 119.7(4) . . ?
C176 C177 H177 120.1 . . ?
C174 C177 H177 120.1 . . ?
C181 C180 C173 117.6(4) . . ?
C181 C180 C182 121.4(3) . . ?
C173 C180 C182 121.0(4) . . ?
C180 C181 C174 121.5(3) . . ?
C180 C181 H181 119.2 . . ?
C174 C181 H181 119.2 . . ?
C180 C182 H18A 109.5 . . ?
C180 C182 H18B 109.5 . . ?
H18A C182 H18B 109.5 . . ?
C180 C182 H18C 109.5 . . ?
H18A C182 H18C 109.5 . . ?
H18B C182 H18C 109.5 . . ?
C3 N1 N2 104.37(18) . . ?
C3 N1 Zn1 144.39(16) . . ?
N2 N1 Zn1 109.82(13) . . ?
C2 N2 N1 107.52(18) . . ?
C2 N2 B1 130.95(19) . . ?
N1 N2 B1 121.13(17) . . ?
C2 N3 C3 104.11(19) . . ?
C12 N4 N5 104.70(17) . . ?
C12 N4 Zn1 142.67(15) . . ?
N5 N4 Zn1 110.58(13) . . ?
C11 N5 N4 107.17(18) . . ?
C11 N5 B1 131.48(19) . . ?
N4 N5 B1 121.34(17) . . ?
C11 N6 C12 104.02(18) . . ?
C21 N7 N8 105.10(17) . . ?
C21 N7 Zn1 140.54(15) . . ?
N8 N7 Zn1 112.00(13) . . ?
C20 N8 N7 107.53(17) . . ?
C20 N8 B1 132.60(18) . . ?
N7 N8 B1 119.85(17) . . ?
C20 N9 C21 104.44(18) . . ?
O3 N10 O2 122.4(2) . . ?
O3 N10 C31 119.04(19) . . ?
O2 N10 C31 118.55(19) . . ?
C36 N11 N12 104.10(18) . . ?
C36 N11 Zn2 143.48(16) . . ?
N12 N11 Zn2 111.89(14) . . ?
C35 N12 N11 107.48(19) . . ?
C35 N12 B2 130.76(19) . . ?
N11 N12 B2 121.58(18) . . ?
C35 N13 C36 103.7(2) . . ?
C45 N14 N15 104.53(18) . . ?
C45 N14 Zn2 144.29(15) . . ?
N15 N14 Zn2 110.89(14) . . ?
C44 N15 N14 107.83(19) . . ?
C44 N15 B2 130.62(19) . . ?
N14 N15 B2 121.54(18) . . ?
C44 N16 C45 104.27(19) . . ?
C54 N17 N18 104.21(18) . . ?
C54 N17 Zn2 144.12(16) . . ?
N18 N17 Zn2 111.42(14) . . ?
C53 N18 N17 107.59(18) . . ?
C53 N18 B2 131.16(19) . . ?
N17 N18 B2 121.25(18) . . ?
C53 N19 C54 103.38(19) . . ?
O6 N20 O5 122.6(2) . . ?
O6 N20 C64 118.6(2) . . ?
O5 N20 C64 118.7(2) . . ?
C69 N21 N22 104.56(18) . . ?
C69 N21 Zn3 142.64(17) . . ?
N22 N21 Zn3 112.58(14) . . ?
C68 N22 N21 107.3(2) . . ?
C68 N22 B3 131.8(2) . . ?
N21 N22 B3 120.94(19) . . ?
C68 N23 C69 103.8(2) . . ?
C78 N24 N25 104.84(18) . . ?
C78 N24 Zn3 144.06(16) . . ?
N25 N24 Zn3 111.07(14) . . ?
C77 N25 N24 107.75(19) . . ?
C77 N25 B3 130.3(2) . . ?
N24 N25 B3 121.92(18) . . ?
C77 N26 C78 104.9(2) . . ?
C87 N27 N28 104.41(18) . . ?
C87 N27 Zn3 141.99(16) . . ?
N28 N27 Zn3 113.21(13) . . ?
C86 N28 N27 107.47(18) . . ?
C86 N28 B3 133.0(2) . . ?
N27 N28 B3 119.44(18) . . ?
C86 N29 C87 103.7(2) . . ?
O8 N30 O9 122.6(3) . . ?
O8 N30 C97 118.8(3) . . ?
O9 N30 C97 118.5(3) . . ?
O12 N31 O11 123.3(2) . . ?
O12 N31 C103 118.6(2) . . ?
O11 N31 C103 118.1(2) . . ?
O14 N32 O15 123.2(2) . . ?
O14 N32 C109 118.3(2) . . ?
O15 N32 C109 118.5(2) . . ?
O18 N33 O17 122.5(2) . . ?
O18 N33 C115 119.0(2) . . ?
O17 N33 C115 118.5(2) . . ?
C28 O1 Zn1 129.81(14) . . ?
C61 O4 Zn2 128.60(14) . . ?
C94 O7 Zn3 133.73(16) . . ?
C100 O10 H10 111(2) . . ?
C106 O13 H13 113(2) . . ?
C112 O16 H16A 115(2) . . ?
O1 Zn1 N7 125.74(7) . . ?
O1 Zn1 N4 122.87(7) . . ?
N7 Zn1 N4 93.69(7) . . ?
O1 Zn1 N1 118.80(7) . . ?
N7 Zn1 N1 94.84(7) . . ?
N4 Zn1 N1 92.87(7) . . ?
O4 Zn2 N11 123.02(7) . . ?
O4 Zn2 N17 118.61(7) . . ?
N11 Zn2 N17 91.77(8) . . ?
O4 Zn2 N14 126.64(7) . . ?
N11 Zn2 N14 94.77(7) . . ?
N17 Zn2 N14 93.36(8) . . ?
O7 Zn3 N21 123.03(8) . . ?
O7 Zn3 N24 128.05(8) . . ?
N21 Zn3 N24 95.61(8) . . ?
O7 Zn3 N27 117.30(7) . . ?
N21 Zn3 N27 90.50(8) . . ?
N24 Zn3 N27 93.00(8) . . ?

loop_
_geom_bond_atom_site_label_1
_geom_bond_atom_site_label_2
_geom_bond_distance
_geom_bond_site_symmetry_2
_geom_bond_publ_flag
B1 N8 1.549(3) . ?
B1 N2 1.551(3) . ?
B1 N5 1.555(3) . ?
B1 H1 1.0000 . ?
B2 N12 1.538(3) . ?
B2 N18 1.544(3) . ?
B2 N15 1.552(3) . ?
B2 H2 1.0000 . ?
B3 N28 1.548(3) . ?
B3 N22 1.550(3) . ?
B3 N25 1.551(3) . ?
B3 H3 1.0000 . ?
C1 C2 1.490(3) . ?
C1 H1A 0.9800 . ?
C1 H1B 0.9800 . ?
C1 H1C 0.9800 . ?
C2 N3 1.333(3) . ?
C2 N2 1.338(3) . ?
C3 N1 1.334(3) . ?
C3 N3 1.358(3) . ?
C3 C4 1.467(3) . ?
C4 C9 1.397(3) . ?
C4 C5 1.397(3) . ?
C5 C6 1.385(3) . ?
C5 H5 0.9500 . ?
C6 C7 1.383(4) . ?
C6 H6 0.9500 . ?
C7 C8 1.381(4) . ?
C7 H7 0.9500 . ?
C8 C9 1.389(4) . ?
C8 H8 0.9500 . ?
C9 H9 0.9500 . ?
C10 C11 1.488(3) . ?
C10 H10A 0.9800 . ?
C10 H10B 0.9800 . ?
C10 H10C 0.9800 . ?
C11 N6 1.332(3) . ?
C11 N5 1.344(3) . ?
C12 N4 1.336(3) . ?
C12 N6 1.356(3) . ?
C12 C13 1.477(3) . ?
C13 C18 1.384(3) . ?
C13 C14 1.392(3) . ?
C14 C15 1.386(4) . ?
C14 H14 0.9500 . ?
C15 C16 1.384(4) . ?
C15 H15 0.9500 . ?
C16 C17 1.376(4) . ?
C16 H16 0.9500 . ?
C17 C18 1.388(4) . ?
C17 H17 0.9500 . ?
C18 H18 0.9500 . ?
C19 C20 1.486(3) . ?
C19 H19A 0.9800 . ?
C19 H19B 0.9800 . ?
C19 H19C 0.9800 . ?
C20 N8 1.335(3) . ?
C20 N9 1.335(3) . ?
C21 N7 1.323(3) . ?
C21 N9 1.359(3) . ?
C21 C22 1.465(3) . ?
C22 C27 1.392(3) . ?
C22 C23 1.400(3) . ?
C23 C24 1.382(3) . ?
C23 H23 0.9500 . ?
C24 C25 1.384(3) . ?
C24 H24 0.9500 . ?
C25 C26 1.389(3) . ?
C25 H25 0.9500 . ?
C26 C27 1.387(3) . ?
C26 H26 0.9500 . ?
C27 H27 0.9500 . ?
C28 O1 1.324(3) . ?
C28 C29 1.409(3) . ?
C28 C33 1.409(3) . ?
C29 C30 1.378(3) . ?
C29 H29 0.9500 . ?
C30 C31 1.391(3) . ?
C30 H30 0.9500 . ?
C31 C32 1.390(3) . ?
C31 N10 1.446(3) . ?
C32 C33 1.373(3) . ?
C32 H32 0.9500 . ?
C33 H33 0.9500 . ?
C34 C35 1.491(3) . ?
C34 H34A 0.9800 . ?
C34 H34B 0.9800 . ?
C34 H34C 0.9800 . ?
C35 N13 1.331(3) . ?
C35 N12 1.340(3) . ?
C36 N11 1.334(3) . ?
C36 N13 1.353(3) . ?
C36 C37 1.469(3) . ?
C37 C42 1.390(3) . ?
C37 C38 1.394(3) . ?
C38 C39 1.390(4) . ?
C38 H38 0.9500 . ?
C39 C40 1.384(4) . ?
C39 H39 0.9500 . ?
C40 C41 1.386(4) . ?
C40 H40 0.9500 . ?
C41 C42 1.388(4) . ?
C41 H41 0.9500 . ?
C42 H42 0.9500 . ?
C43 C44 1.489(3) . ?
C43 H43A 0.9800 . ?
C43 H43B 0.9800 . ?
C43 H43C 0.9800 . ?
C44 N15 1.332(3) . ?
C44 N16 1.335(3) . ?
C45 N14 1.332(3) . ?
C45 N16 1.361(3) . ?
C45 C46 1.467(3) . ?
C46 C51 1.386(3) . ?
C46 C47 1.397(3) . ?
C47 C48 1.387(4) . ?
C47 H47 0.9500 . ?
C48 C49 1.379(4) . ?
C48 H48 0.9500 . ?
C49 C50 1.381(4) . ?
C49 H49 0.9500 . ?
C50 C51 1.390(3) . ?
C50 H50 0.9500 . ?
C51 H51 0.9500 . ?
C52 C53 1.488(3) . ?
C52 H52A 0.9800 . ?
C52 H52B 0.9800 . ?
C52 H52C 0.9800 . ?
C53 N19 1.337(3) . ?
C53 N18 1.343(3) . ?
C54 N17 1.332(3) . ?
C54 N19 1.359(3) . ?
C54 C55 1.469(3) . ?
C55 C56 1.395(3) . ?
C55 C60 1.399(3) . ?
C56 C57 1.381(3) . ?
C56 H56 0.9500 . ?
C57 C58 1.384(4) . ?
C57 H57 0.9500 . ?
C58 C59 1.393(4) . ?
C58 H58 0.9500 . ?
C59 C60 1.385(3) . ?
C59 H59 0.9500 . ?
C60 H60 0.9500 . ?
C61 O4 1.321(3) . ?
C61 C62 1.404(3) . ?
C61 C66 1.408(3) . ?
C62 C63 1.378(3) . ?
C62 H62 0.9500 . ?
C63 C64 1.386(3) . ?
C63 H63 0.9500 . ?
C64 C65 1.392(3) . ?
C64 N20 1.445(3) . ?
C65 C66 1.375(3) . ?
C65 H65 0.9500 . ?
C66 H66 0.9500 . ?
C67 C68 1.490(3) . ?
C67 H67A 0.9800 . ?
C67 H67B 0.9800 . ?
C67 H67C 0.9800 . ?
C68 N23 1.326(3) . ?
C68 N22 1.345(3) . ?
C69 N21 1.333(3) . ?
C69 N23 1.355(3) . ?
C69 C70 1.469(3) . ?
C70 C71 1.397(4) . ?
C70 C75 1.398(4) . ?
C71 C72 1.388(4) . ?
C71 H71 0.9500 . ?
C72 C73 1.377(4) . ?
C72 H72 0.9500 . ?
C73 C74 1.381(4) . ?
C73 H73 0.9500 . ?
C74 C75 1.391(4) . ?
C74 H74 0.9500 . ?
C75 H75 0.9500 . ?
C76 C77 1.484(3) . ?
C76 H76A 0.9800 . ?
C76 H76B 0.9800 . ?
C76 H76C 0.9800 . ?
C77 N26 1.335(3) . ?
C77 N25 1.337(3) . ?
C78 N24 1.334(3) . ?
C78 N26 1.356(3) . ?
C78 C79 1.472(3) . ?
C79 C84 1.388(3) . ?
C79 C80 1.401(4) . ?
C80 C81 1.387(4) . ?
C80 H80 0.9500 . ?
C81 C82 1.382(4) . ?
C81 H81 0.9500 . ?
C82 C83 1.392(4) . ?
C82 H82 0.9500 . ?
C83 C84 1.388(4) . ?
C83 H83 0.9500 . ?
C84 H84 0.9500 . ?
C85 C86 1.485(3) . ?
C85 H85A 0.9800 . ?
C85 H85B 0.9800 . ?
C85 H85C 0.9800 . ?
C86 N29 1.336(3) . ?
C86 N28 1.346(3) . ?
C87 N27 1.333(3) . ?
C87 N29 1.355(3) . ?
C87 C88 1.468(3) . ?
C88 C93 1.391(4) . ?
C88 C89 1.396(3) . ?
C89 C90 1.389(4) . ?
C89 H89 0.9500 . ?
C90 C91 1.389(4) . ?
C90 H90 0.9500 . ?
C91 C92 1.381(4) . ?
C91 H91 0.9500 . ?
C92 C93 1.386(3) . ?
C92 H92 0.9500 . ?
C93 H93 0.9500 . ?
C94 O7 1.320(3) . ?
C94 C95 1.400(4) . ?
C94 C99 1.409(3) . ?
C95 C96 1.383(4) . ?
C95 H95 0.9500 . ?
C96 C97 1.385(4) . ?
C96 H96 0.9500 . ?
C97 C98 1.381(5) . ?
C97 N30 1.451(4) . ?
C98 C99 1.378(4) . ?
C98 H98 0.9500 . ?
C99 H99 0.9500 . ?
C100 O10 1.346(3) . ?
C100 C105 1.396(3) . ?
C100 C101 1.396(3) . ?
C101 C102 1.387(3) . ?
C101 H101 0.9500 . ?
C102 C103 1.381(3) . ?
C102 H102 0.9500 . ?
C103 C104 1.387(3) . ?
C103 N31 1.456(3) . ?
C104 C105 1.383(3) . ?
C104 H104 0.9500 . ?
C105 H105 0.9500 . ?
C106 O13 1.345(3) . ?
C106 C111 1.393(4) . ?
C106 C107 1.398(3) . ?
C107 C108 1.376(4) . ?
C107 H107 0.9500 . ?
C108 C109 1.389(4) . ?
C108 H108 0.9500 . ?
C109 C110 1.386(4) . ?
C109 N32 1.454(3) . ?
C110 C111 1.382(4) . ?
C110 H110 0.9500 . ?
C111 H111 0.9500 . ?
C112 O16 1.341(3) . ?
C112 C113 1.388(3) . ?
C112 C117 1.397(3) . ?
C113 C114 1.371(4) . ?
C113 H113 0.9500 . ?
C114 C115 1.390(3) . ?
C114 H114 0.9500 . ?
C115 C116 1.380(3) . ?
C115 N33 1.452(3) . ?
C116 C117 1.375(4) . ?
C116 H116 0.9500 . ?
C117 H117 0.9500 . ?
C118 C119 1.495(5) . ?
C118 H11A 0.9800 . ?
C118 H11B 0.9800 . ?
C118 H11C 0.9800 . ?
C119 C120 1.389(5) . ?
C119 C124 1.391(5) . ?
C120 C121 1.382(4) . ?
C120 H120 0.9500 . ?
C121 C122 1.381(4) . ?
C121 H121 0.9500 . ?
C122 C123 1.382(4) . ?
C122 H122 0.9500 . ?
C123 C124 1.373(4) . ?
C123 H123 0.9500 . ?
C124 H124 0.9500 . ?
C173 C176 1.377(6) . ?
C173 C180 1.386(5) . ?
C173 H173 0.9500 . ?
C174 C181 1.380(5) . ?
C174 C177 1.383(5) . ?
C174 H174 0.9500 . ?
C176 C177 1.357(6) . ?
C176 H176 0.9500 . ?
C177 H177 0.9500 . ?
C180 C181 1.376(5) . ?
C180 C182 1.500(6) . ?
C181 H181 0.9500 . ?
C182 H18A 0.9800 . ?
C182 H18B 0.9800 . ?
C182 H18C 0.9800 . ?
N1 N2 1.388(2) . ?
N1 Zn1 2.0427(19) . ?
N4 N5 1.383(2) . ?
N4 Zn1 2.0406(19) . ?
N7 N8 1.383(2) . ?
N7 Zn1 2.0288(18) . ?
N10 O3 1.231(2) . ?
N10 O2 1.235(2) . ?
N11 N12 1.383(3) . ?
N11 Zn2 2.0304(19) . ?
N14 N15 1.387(2) . ?
N14 Zn2 2.0689(19) . ?
N17 N18 1.382(3) . ?
N17 Zn2 2.0647(19) . ?
N20 O6 1.230(3) . ?
N20 O5 1.233(3) . ?
N21 N22 1.375(3) . ?
N21 Zn3 2.028(2) . ?
N24 N25 1.384(3) . ?
N24 Zn3 2.051(2) . ?
N27 N28 1.381(3) . ?
N27 Zn3 2.0528(19) . ?
N30 O8 1.226(4) . ?
N30 O9 1.233(4) . ?
N31 O12 1.227(3) . ?
N31 O11 1.232(3) . ?
N32 O14 1.232(3) . ?
N32 O15 1.235(3) . ?
N33 O18 1.224(3) . ?
N33 O17 1.235(3) . ?
O1 Zn1 1.8574(16) . ?
O4 Zn2 1.8636(15) . ?
O7 Zn3 1.8635(16) . ?
O10 H10 0.851(17) . ?
O13 H13 0.846(18) . ?
O16 H16A 0.869(18) . ?

loop_
_geom_hbond_atom_site_label_D
_geom_hbond_atom_site_label_H
_geom_hbond_atom_site_label_A
_geom_hbond_distance_DH
_geom_hbond_distance_HA
_geom_hbond_distance_DA
_geom_hbond_angle_DHA
_geom_hbond_site_symmetry_A
O16 H16A N26 0.869(18) 1.831(19) 2.688(3) 168(3) .
O13 H13 N16 0.846(18) 1.910(19) 2.748(3) 171(3) 1_465
O10 H10 N9 0.851(17) 1.814(18) 2.661(2) 173(3) 1_655

loop_
_geom_torsion_atom_site_label_1
_geom_torsion_atom_site_label_2
_geom_torsion_atom_site_label_3
_geom_torsion_atom_site_label_4
_geom_torsion
_geom_torsion_site_symmetry_1
_geom_torsion_site_symmetry_2
_geom_torsion_site_symmetry_3
_geom_torsion_site_symmetry_4
_geom_torsion_publ_flag
N1 C3 C4 C9 16.5(4) . . . . ?
N3 C3 C4 C9 -169.7(2) . . . . ?
N1 C3 C4 C5 -159.9(2) . . . . ?
N3 C3 C4 C5 13.9(3) . . . . ?
C9 C4 C5 C6 -1.7(4) . . . . ?
C3 C4 C5 C6 174.8(2) . . . . ?
C4 C5 C6 C7 1.4(4) . . . . ?
C5 C6 C7 C8 0.0(4) . . . . ?
C6 C7 C8 C9 -1.2(4) . . . . ?
C7 C8 C9 C4 0.9(4) . . . . ?
C5 C4 C9 C8 0.5(4) . . . . ?
C3 C4 C9 C8 -175.9(2) . . . . ?
N4 C12 C13 C18 -15.7(3) . . . . ?
N6 C12 C13 C18 162.0(2) . . . . ?
N4 C12 C13 C14 165.9(2) . . . . ?
N6 C12 C13 C14 -16.4(3) . . . . ?
C18 C13 C14 C15 -1.4(4) . . . . ?
C12 C13 C14 C15 177.1(2) . . . . ?
C13 C14 C15 C16 0.0(4) . . . . ?
C14 C15 C16 C17 1.2(4) . . . . ?
C15 C16 C17 C18 -0.9(4) . . . . ?
C14 C13 C18 C17 1.6(4) . . . . ?
C12 C13 C18 C17 -176.7(2) . . . . ?
C16 C17 C18 C13 -0.5(4) . . . . ?
N7 C21 C22 C27 -45.0(3) . . . . ?
N9 C21 C22 C27 133.2(2) . . . . ?
N7 C21 C22 C23 135.8(2) . . . . ?
N9 C21 C22 C23 -46.1(3) . . . . ?
C27 C22 C23 C24 0.8(3) . . . . ?
C21 C22 C23 C24 180.0(2) . . . . ?
C22 C23 C24 C25 0.0(3) . . . . ?
C23 C24 C25 C26 -1.1(3) . . . . ?
C24 C25 C26 C27 1.4(3) . . . . ?
C25 C26 C27 C22 -0.6(3) . . . . ?
C23 C22 C27 C26 -0.5(3) . . . . ?
C21 C22 C27 C26 -179.7(2) . . . . ?
O1 C28 C29 C30 178.5(2) . . . . ?
C33 C28 C29 C30 -2.3(3) . . . . ?
C28 C29 C30 C31 0.2(3) . . . . ?
C29 C30 C31 C32 1.4(3) . . . . ?
C29 C30 C31 N10 -175.54(19) . . . . ?
C30 C31 C32 C33 -0.9(3) . . . . ?
N10 C31 C32 C33 176.0(2) . . . . ?
C31 C32 C33 C28 -1.3(3) . . . . ?
O1 C28 C33 C32 -177.9(2) . . . . ?
C29 C28 C33 C32 2.8(3) . . . . ?
N11 C36 C37 C42 23.5(4) . . . . ?
N13 C36 C37 C42 -157.1(2) . . . . ?
N11 C36 C37 C38 -156.2(2) . . . . ?
N13 C36 C37 C38 23.1(3) . . . . ?
C42 C37 C38 C39 -1.5(4) . . . . ?
C36 C37 C38 C39 178.3(2) . . . . ?
C37 C38 C39 C40 1.0(4) . . . . ?
C38 C39 C40 C41 0.1(5) . . . . ?
C39 C40 C41 C42 -0.5(5) . . . . ?
C40 C41 C42 C37 -0.1(4) . . . . ?
C38 C37 C42 C41 1.1(4) . . . . ?
C36 C37 C42 C41 -178.7(2) . . . . ?
N14 C45 C46 C51 -1.1(4) . . . . ?
N16 C45 C46 C51 176.1(2) . . . . ?
N14 C45 C46 C47 -177.7(2) . . . . ?
N16 C45 C46 C47 -0.5(3) . . . . ?
C51 C46 C47 C48 -3.6(4) . . . . ?
C45 C46 C47 C48 173.1(2) . . . . ?
C46 C47 C48 C49 0.7(4) . . . . ?
C47 C48 C49 C50 1.8(4) . . . . ?
C48 C49 C50 C51 -1.5(4) . . . . ?
C47 C46 C51 C50 3.9(4) . . . . ?
C45 C46 C51 C50 -172.7(2) . . . . ?
C49 C50 C51 C46 -1.4(4) . . . . ?
N17 C54 C55 C56 135.3(2) . . . . ?
N19 C54 C55 C56 -42.7(3) . . . . ?
N17 C54 C55 C60 -43.2(3) . . . . ?
N19 C54 C55 C60 138.8(2) . . . . ?
C60 C55 C56 C57 1.5(3) . . . . ?
C54 C55 C56 C57 -177.1(2) . . . . ?
C55 C56 C57 C58 -1.4(4) . . . . ?
C56 C57 C58 C59 -0.2(4) . . . . ?
C57 C58 C59 C60 1.6(4) . . . . ?
C58 C59 C60 C55 -1.5(4) . . . . ?
C56 C55 C60 C59 0.0(3) . . . . ?
C54 C55 C60 C59 178.5(2) . . . . ?
O4 C61 C62 C63 177.0(2) . . . . ?
C66 C61 C62 C63 -2.7(3) . . . . ?
C61 C62 C63 C64 0.0(3) . . . . ?
C62 C63 C64 C65 2.2(3) . . . . ?
C62 C63 C64 N20 -174.7(2) . . . . ?
C63 C64 C65 C66 -1.7(3) . . . . ?
N20 C64 C65 C66 175.3(2) . . . . ?
C64 C65 C66 C61 -1.1(3) . . . . ?
O4 C61 C66 C65 -176.5(2) . . . . ?
C62 C61 C66 C65 3.2(3) . . . . ?
N21 C69 C70 C71 -160.8(2) . . . . ?
N23 C69 C70 C71 19.6(4) . . . . ?
N21 C69 C70 C75 19.4(4) . . . . ?
N23 C69 C70 C75 -160.2(2) . . . . ?
C75 C70 C71 C72 -1.8(4) . . . . ?
C69 C70 C71 C72 178.5(2) . . . . ?
C70 C71 C72 C73 0.7(4) . . . . ?
C71 C72 C73 C74 0.8(5) . . . . ?
C72 C73 C74 C75 -1.2(5) . . . . ?
C73 C74 C75 C70 0.1(4) . . . . ?
C71 C70 C75 C74 1.4(4) . . . . ?
C69 C70 C75 C74 -178.9(3) . . . . ?
N24 C78 C79 C84 1.8(4) . . . . ?
N26 C78 C79 C84 178.2(2) . . . . ?
N24 C78 C79 C80 -174.5(2) . . . . ?
N26 C78 C79 C80 1.9(3) . . . . ?
C84 C79 C80 C81 -1.6(4) . . . . ?
C78 C79 C80 C81 174.8(2) . . . . ?
C79 C80 C81 C82 -1.0(4) . . . . ?
C80 C81 C82 C83 2.4(4) . . . . ?
C81 C82 C83 C84 -1.2(4) . . . . ?
C82 C83 C84 C79 -1.4(4) . . . . ?
C80 C79 C84 C83 2.8(4) . . . . ?
C78 C79 C84 C83 -173.5(2) . . . . ?
N27 C87 C88 C93 -45.7(3) . . . . ?
N29 C87 C88 C93 135.2(3) . . . . ?
N27 C87 C88 C89 132.5(3) . . . . ?
N29 C87 C88 C89 -46.7(3) . . . . ?
C93 C88 C89 C90 0.2(4) . . . . ?
C87 C88 C89 C90 -178.0(2) . . . . ?
C88 C89 C90 C91 -0.1(4) . . . . ?
C89 C90 C91 C92 -0.4(4) . . . . ?
C90 C91 C92 C93 0.8(4) . . . . ?
C91 C92 C93 C88 -0.7(4) . . . . ?
C89 C88 C93 C92 0.2(4) . . . . ?
C87 C88 C93 C92 178.3(2) . . . . ?
O7 C94 C95 C96 -179.0(2) . . . . ?
C99 C94 C95 C96 0.3(4) . . . . ?
C94 C95 C96 C97 0.1(4) . . . . ?
C95 C96 C97 C98 -0.1(4) . . . . ?
C95 C96 C97 N30 179.8(2) . . . . ?
C96 C97 C98 C99 -0.4(4) . . . . ?
N30 C97 C98 C99 179.7(2) . . . . ?
C97 C98 C99 C94 0.8(4) . . . . ?
O7 C94 C99 C98 178.5(2) . . . . ?
C95 C94 C99 C98 -0.8(4) . . . . ?
O10 C100 C101 C102 178.6(2) . . . . ?
C105 C100 C101 C102 -1.4(3) . . . . ?
C100 C101 C102 C103 1.0(3) . . . . ?
C101 C102 C103 C104 -0.3(3) . . . . ?
C101 C102 C103 N31 179.8(2) . . . . ?
C102 C103 C104 C105 -0.1(3) . . . . ?
N31 C103 C104 C105 179.8(2) . . . . ?
C103 C104 C105 C100 -0.2(3) . . . . ?
O10 C100 C105 C104 -179.0(2) . . . . ?
C101 C100 C105 C104 1.0(3) . . . . ?
O13 C106 C107 C108 -178.3(2) . . . . ?
C111 C106 C107 C108 1.5(4) . . . . ?
C106 C107 C108 C109 0.4(4) . . . . ?
C107 C108 C109 C110 -1.8(4) . . . . ?
C107 C108 C109 N32 178.0(2) . . . . ?
C108 C109 C110 C111 1.2(4) . . . . ?
N32 C109 C110 C111 -178.6(2) . . . . ?
C109 C110 C111 C106 0.8(4) . . . . ?
O13 C106 C111 C110 177.7(2) . . . . ?
C107 C106 C111 C110 -2.1(4) . . . . ?
O16 C112 C113 C114 -179.4(3) . . . . ?
C117 C112 C113 C114 0.5(4) . . . . ?
C112 C113 C114 C115 -0.3(4) . . . . ?
C113 C114 C115 C116 0.1(4) . . . . ?
C113 C114 C115 N33 -178.1(2) . . . . ?
C114 C115 C116 C117 0.0(4) . . . . ?
N33 C115 C116 C117 178.2(2) . . . . ?
C115 C116 C117 C112 0.2(4) . . . . ?
O16 C112 C117 C116 179.5(2) . . . . ?
C113 C112 C117 C116 -0.4(4) . . . . ?
C124 C119 C120 C121 0.7(4) . . . . ?
C118 C119 C120 C121 -178.2(3) . . . . ?
C119 C120 C121 C122 -0.6(4) . . . . ?
C120 C121 C122 C123 0.5(4) . . . . ?
C121 C122 C123 C124 -0.5(4) . . . . ?
C122 C123 C124 C119 0.5(4) . . . . ?
C120 C119 C124 C123 -0.6(4) . . . . ?
C118 C119 C124 C123 178.3(3) . . . . ?
C180 C173 C176 C177 -0.6(6) . . . . ?
C173 C176 C177 C174 0.5(6) . . . . ?
C181 C174 C177 C176 0.4(6) . . . . ?
C176 C173 C180 C181 -0.3(6) . . . . ?
C176 C173 C180 C182 -179.7(4) . . . . ?
C173 C180 C181 C174 1.3(5) . . . . ?
C182 C180 C181 C174 -179.3(3) . . . . ?
C177 C174 C181 C180 -1.4(6) . . . . ?
N3 C3 N1 N2 -1.3(2) . . . . ?
C4 C3 N1 N2 173.0(2) . . . . ?
N3 C3 N1 Zn1 162.16(19) . . . . ?
C4 C3 N1 Zn1 -23.5(4) . . . . ?
N3 C2 N2 N1 -0.9(2) . . . . ?
C1 C2 N2 N1 179.6(2) . . . . ?
N3 C2 N2 B1 171.7(2) . . . . ?
C1 C2 N2 B1 -7.8(4) . . . . ?
C3 N1 N2 C2 1.3(2) . . . . ?
Zn1 N1 N2 C2 -168.54(14) . . . . ?
C3 N1 N2 B1 -172.19(18) . . . . ?
Zn1 N1 N2 B1 17.9(2) . . . . ?
N8 B1 N2 C2 116.8(2) . . . . ?
N5 B1 N2 C2 -125.9(2) . . . . ?
N8 B1 N2 N1 -71.4(2) . . . . ?
N5 B1 N2 N1 45.9(2) . . . . ?
N2 C2 N3 C3 0.1(3) . . . . ?
C1 C2 N3 C3 179.6(2) . . . . ?
N1 C3 N3 C2 0.8(3) . . . . ?
C4 C3 N3 C2 -173.7(2) . . . . ?
N6 C12 N4 N5 -0.5(2) . . . . ?
C13 C12 N4 N5 177.32(19) . . . . ?
N6 C12 N4 Zn1 160.07(19) . . . . ?
C13 C12 N4 Zn1 -22.1(4) . . . . ?
N6 C11 N5 N4 -0.3(2) . . . . ?
C10 C11 N5 N4 -179.2(2) . . . . ?
N6 C11 N5 B1 -179.2(2) . . . . ?
C10 C11 N5 B1 1.8(4) . . . . ?
C12 N4 N5 C11 0.5(2) . . . . ?
Zn1 N4 N5 C11 -167.07(14) . . . . ?
C12 N4 N5 B1 179.55(18) . . . . ?
Zn1 N4 N5 B1 12.0(2) . . . . ?
N8 B1 N5 C11 -130.0(2) . . . . ?
N2 B1 N5 C11 112.7(2) . . . . ?
N8 B1 N5 N4 51.2(2) . . . . ?
N2 B1 N5 N4 -66.1(2) . . . . ?
N5 C11 N6 C12 0.0(2) . . . . ?
C10 C11 N6 C12 178.9(2) . . . . ?
N4 C12 N6 C11 0.3(2) . . . . ?
C13 C12 N6 C11 -177.6(2) . . . . ?
N9 C21 N7 N8 -0.3(2) . . . . ?
C22 C21 N7 N8 178.01(19) . . . . ?
N9 C21 N7 Zn1 159.43(17) . . . . ?
C22 C21 N7 Zn1 -22.2(4) . . . . ?
N9 C20 N8 N7 -0.7(2) . . . . ?
C19 C20 N8 N7 -178.9(2) . . . . ?
N9 C20 N8 B1 -179.3(2) . . . . ?
C19 C20 N8 B1 2.5(4) . . . . ?
C21 N7 N8 C20 0.6(2) . . . . ?
Zn1 N7 N8 C20 -165.68(14) . . . . ?
C21 N7 N8 B1 179.41(18) . . . . ?
Zn1 N7 N8 B1 13.1(2) . . . . ?
N2 B1 N8 C20 -131.6(2) . . . . ?
N5 B1 N8 C20 110.6(3) . . . . ?
N2 B1 N8 N7 50.0(2) . . . . ?
N5 B1 N8 N7 -67.8(2) . . . . ?
N8 C20 N9 C21 0.5(2) . . . . ?
C19 C20 N9 C21 178.7(2) . . . . ?
N7 C21 N9 C20 -0.1(2) . . . . ?
C22 C21 N9 C20 -178.4(2) . . . . ?
C32 C31 N10 O3 0.3(3) . . . . ?
C30 C31 N10 O3 177.3(2) . . . . ?
C32 C31 N10 O2 -179.2(2) . . . . ?
C30 C31 N10 O2 -2.3(3) . . . . ?
N13 C36 N11 N12 0.5(3) . . . . ?
C37 C36 N11 N12 179.9(2) . . . . ?
N13 C36 N11 Zn2 -169.61(19) . . . . ?
C37 C36 N11 Zn2 9.8(4) . . . . ?
N13 C35 N12 N11 0.6(3) . . . . ?
C34 C35 N12 N11 -178.9(2) . . . . ?
N13 C35 N12 B2 175.6(2) . . . . ?
C34 C35 N12 B2 -3.8(4) . . . . ?
C36 N11 N12 C35 -0.7(2) . . . . ?
Zn2 N11 N12 C35 173.03(14) . . . . ?
C36 N11 N12 B2 -176.23(19) . . . . ?
Zn2 N11 N12 B2 -2.5(2) . . . . ?
N18 B2 N12 C35 128.4(2) . . . . ?
N15 B2 N12 C35 -113.0(3) . . . . ?
N18 B2 N12 N11 -57.2(3) . . . . ?
N15 B2 N12 N11 61.5(3) . . . . ?
N12 C35 N13 C36 -0.3(3) . . . . ?
C34 C35 N13 C36 179.2(2) . . . . ?
N11 C36 N13 C35 -0.2(3) . . . . ?
C37 C36 N13 C35 -179.6(2) . . . . ?
N16 C45 N14 N15 0.3(3) . . . . ?
C46 C45 N14 N15 177.7(2) . . . . ?
N16 C45 N14 Zn2 172.9(2) . . . . ?
C46 C45 N14 Zn2 -9.7(4) . . . . ?
N16 C44 N15 N14 -0.9(3) . . . . ?
C43 C44 N15 N14 177.4(2) . . . . ?
N16 C44 N15 B2 -179.9(2) . . . . ?
C43 C44 N15 B2 -1.7(4) . . . . ?
C45 N14 N15 C44 0.3(2) . . . . ?
Zn2 N14 N15 C44 -175.03(15) . . . . ?
C45 N14 N15 B2 179.5(2) . . . . ?
Zn2 N14 N15 B2 4.1(2) . . . . ?
N12 B2 N15 C44 116.8(3) . . . . ?
N18 B2 N15 C44 -124.2(2) . . . . ?
N12 B2 N15 N14 -62.1(3) . . . . ?
N18 B2 N15 N14 56.8(3) . . . . ?
N15 C44 N16 C45 1.0(3) . . . . ?
C43 C44 N16 C45 -177.3(2) . . . . ?
N14 C45 N16 C44 -0.8(3) . . . . ?
C46 C45 N16 C44 -178.3(2) . . . . ?
N19 C54 N17 N18 -0.4(3) . . . . ?
C55 C54 N17 N18 -178.5(2) . . . . ?
N19 C54 N17 Zn2 172.9(2) . . . . ?
C55 C54 N17 Zn2 -5.2(4) . . . . ?
N19 C53 N18 N17 -0.4(3) . . . . ?
C52 C53 N18 N17 179.6(2) . . . . ?
N19 C53 N18 B2 179.9(2) . . . . ?
C52 C53 N18 B2 -0.1(4) . . . . ?
C54 N17 N18 C53 0.4(2) . . . . ?
Zn2 N17 N18 C53 -175.34(15) . . . . ?
C54 N17 N18 B2 -179.8(2) . . . . ?
Zn2 N17 N18 B2 4.4(2) . . . . ?
N12 B2 N18 C53 -124.9(3) . . . . ?
N15 B2 N18 C53 117.1(3) . . . . ?
N12 B2 N18 N17 55.4(3) . . . . ?
N15 B2 N18 N17 -62.6(3) . . . . ?
N18 C53 N19 C54 0.2(3) . . . . ?
C52 C53 N19 C54 -179.9(2) . . . . ?
N17 C54 N19 C53 0.1(3) . . . . ?
C55 C54 N19 C53 178.3(2) . . . . ?
C63 C64 N20 O6 172.8(2) . . . . ?
C65 C64 N20 O6 -4.2(3) . . . . ?
C63 C64 N20 O5 -5.8(3) . . . . ?
C65 C64 N20 O5 177.2(2) . . . . ?
N23 C69 N21 N22 0.7(3) . . . . ?
C70 C69 N21 N22 -179.0(2) . . . . ?
N23 C69 N21 Zn3 -173.00(19) . . . . ?
C70 C69 N21 Zn3 7.4(4) . . . . ?
N23 C68 N22 N21 0.3(3) . . . . ?
C67 C68 N22 N21 179.1(2) . . . . ?
N23 C68 N22 B3 179.1(2) . . . . ?
C67 C68 N22 B3 -2.1(4) . . . . ?
C69 N21 N22 C68 -0.6(2) . . . . ?
Zn3 N21 N22 C68 175.29(15) . . . . ?
C69 N21 N22 B3 -179.5(2) . . . . ?
Zn3 N21 N22 B3 -3.7(2) . . . . ?
N28 B3 N22 C68 124.0(3) . . . . ?
N25 B3 N22 C68 -117.8(3) . . . . ?
N28 B3 N22 N21 -57.4(3) . . . . ?
N25 B3 N22 N21 60.9(3) . . . . ?
N22 C68 N23 C69 0.1(3) . . . . ?
C67 C68 N23 C69 -178.7(2) . . . . ?
N21 C69 N23 C68 -0.5(3) . . . . ?
C70 C69 N23 C68 179.2(2) . . . . ?
N26 C78 N24 N25 -0.1(2) . . . . ?
C79 C78 N24 N25 176.6(2) . . . . ?
N26 C78 N24 Zn3 177.65(19) . . . . ?
C79 C78 N24 Zn3 -5.7(4) . . . . ?
N26 C77 N25 N24 -0.6(3) . . . . ?
C76 C77 N25 N24 -179.9(2) . . . . ?
N26 C77 N25 B3 178.2(2) . . . . ?
C76 C77 N25 B3 -1.1(4) . . . . ?
C78 N24 N25 C77 0.4(2) . . . . ?
Zn3 N24 N25 C77 -178.19(15) . . . . ?
C78 N24 N25 B3 -178.4(2) . . . . ?
Zn3 N24 N25 B3 2.9(2) . . . . ?
N28 B3 N25 C77 -120.2(2) . . . . ?
N22 B3 N25 C77 121.0(2) . . . . ?
N28 B3 N25 N24 58.4(3) . . . . ?
N22 B3 N25 N24 -60.4(3) . . . . ?
N25 C77 N26 C78 0.5(3) . . . . ?
C76 C77 N26 C78 179.8(2) . . . . ?
N24 C78 N26 C77 -0.2(3) . . . . ?
C79 C78 N26 C77 -177.0(2) . . . . ?
N29 C87 N27 N28 -0.8(3) . . . . ?
C88 C87 N27 N28 -180.0(2) . . . . ?
N29 C87 N27 Zn3 170.93(19) . . . . ?
C88 C87 N27 Zn3 -8.3(4) . . . . ?
N29 C86 N28 N27 -0.8(3) . . . . ?
C85 C86 N28 N27 179.9(2) . . . . ?
N29 C86 N28 B3 -178.5(2) . . . . ?
C85 C86 N28 B3 2.2(4) . . . . ?
C87 N27 N28 C86 0.9(2) . . . . ?
Zn3 N27 N28 C86 -173.55(16) . . . . ?
C87 N27 N28 B3 179.0(2) . . . . ?
Zn3 N27 N28 B3 4.5(2) . . . . ?
N22 B3 N28 C86 -126.6(3) . . . . ?
N25 B3 N28 C86 114.9(3) . . . . ?
N22 B3 N28 N27 56.0(3) . . . . ?
N25 B3 N28 N27 -62.6(3) . . . . ?
N28 C86 N29 C87 0.3(3) . . . . ?
C85 C86 N29 C87 179.6(2) . . . . ?
N27 C87 N29 C86 0.3(3) . . . . ?
C88 C87 N29 C86 179.5(2) . . . . ?
C98 C97 N30 O8 174.7(3) . . . . ?
C96 C97 N30 O8 -5.1(4) . . . . ?
C98 C97 N30 O9 -5.4(4) . . . . ?
C96 C97 N30 O9 174.8(3) . . . . ?
C102 C103 N31 O12 -167.1(2) . . . . ?
C104 C103 N31 O12 13.0(3) . . . . ?
C102 C103 N31 O11 11.5(3) . . . . ?
C104 C103 N31 O11 -168.4(2) . . . . ?
C110 C109 N32 O14 -2.5(4) . . . . ?
C108 C109 N32 O14 177.7(2) . . . . ?
C110 C109 N32 O15 176.2(2) . . . . ?
C108 C109 N32 O15 -3.6(4) . . . . ?
C116 C115 N33 O18 -178.7(3) . . . . ?
C114 C115 N33 O18 -0.5(4) . . . . ?
C116 C115 N33 O17 0.1(4) . . . . ?
C114 C115 N33 O17 178.3(2) . . . . ?
C29 C28 O1 Zn1 -30.6(3) . . . . ?
C33 C28 O1 Zn1 150.08(17) . . . . ?
C62 C61 O4 Zn2 -17.3(3) . . . . ?
C66 C61 O4 Zn2 162.35(16) . . . . ?
C95 C94 O7 Zn3 -7.4(4) . . . . ?
C99 C94 O7 Zn3 173.33(17) . . . . ?
C28 O1 Zn1 N7 -26.5(2) . . . . ?
C28 O1 Zn1 N4 97.5(2) . . . . ?
C28 O1 Zn1 N1 -147.43(18) . . . . ?
C21 N7 Zn1 O1 17.1(3) . . . . ?
N8 N7 Zn1 O1 175.95(12) . . . . ?
C21 N7 Zn1 N4 -118.7(2) . . . . ?
N8 N7 Zn1 N4 40.18(14) . . . . ?
C21 N7 Zn1 N1 148.1(2) . . . . ?
N8 N7 Zn1 N1 -53.01(14) . . . . ?
C12 N4 Zn1 O1 9.4(3) . . . . ?
N5 N4 Zn1 O1 169.38(12) . . . . ?
C12 N4 Zn1 N7 147.1(3) . . . . ?
N5 N4 Zn1 N7 -53.01(14) . . . . ?
C12 N4 Zn1 N1 -117.9(3) . . . . ?
N5 N4 Zn1 N1 42.03(14) . . . . ?
C3 N1 Zn1 O1 9.0(3) . . . . ?
N2 N1 Zn1 O1 171.97(12) . . . . ?
C3 N1 Zn1 N7 -126.7(3) . . . . ?
N2 N1 Zn1 N7 36.30(14) . . . . ?
C3 N1 Zn1 N4 139.4(3) . . . . ?
N2 N1 Zn1 N4 -57.66(14) . . . . ?
C61 O4 Zn2 N11 -157.98(17) . . . . ?
C61 O4 Zn2 N17 -44.6(2) . . . . ?
C61 O4 Zn2 N14 74.7(2) . . . . ?
C36 N11 Zn2 O4 -14.8(3) . . . . ?
N12 N11 Zn2 O4 175.50(13) . . . . ?
C36 N11 Zn2 N17 -141.1(3) . . . . ?
N12 N11 Zn2 N17 49.24(15) . . . . ?
C36 N11 Zn2 N14 125.4(3) . . . . ?
N12 N11 Zn2 N14 -44.28(15) . . . . ?
C54 N17 Zn2 O4 7.0(3) . . . . ?
N18 N17 Zn2 O4 -179.95(13) . . . . ?
C54 N17 Zn2 N11 136.7(3) . . . . ?
N18 N17 Zn2 N11 -50.32(15) . . . . ?
C54 N17 Zn2 N14 -128.5(3) . . . . ?
N18 N17 Zn2 N14 44.56(15) . . . . ?
C45 N14 Zn2 O4 9.0(3) . . . . ?
N15 N14 Zn2 O4 -178.69(13) . . . . ?
C45 N14 Zn2 N11 -129.0(3) . . . . ?
N15 N14 Zn2 N11 43.27(15) . . . . ?
C45 N14 Zn2 N17 138.9(3) . . . . ?
N15 N14 Zn2 N17 -48.79(15) . . . . ?
C94 O7 Zn3 N21 -162.9(2) . . . . ?
C94 O7 Zn3 N24 66.1(2) . . . . ?
C94 O7 Zn3 N27 -52.6(2) . . . . ?
C69 N21 Zn3 O7 -12.9(3) . . . . ?
N22 N21 Zn3 O7 173.74(13) . . . . ?
C69 N21 Zn3 N24 130.5(3) . . . . ?
N22 N21 Zn3 N24 -42.88(15) . . . . ?
C69 N21 Zn3 N27 -136.5(3) . . . . ?
N22 N21 Zn3 N27 50.18(15) . . . . ?
C78 N24 Zn3 O7 5.9(3) . . . . ?
N25 N24 Zn3 O7 -176.44(12) . . . . ?
C78 N24 Zn3 N21 -134.7(3) . . . . ?
N25 N24 Zn3 N21 42.99(15) . . . . ?
C78 N24 Zn3 N27 134.5(3) . . . . ?
N25 N24 Zn3 N27 -47.81(15) . . . . ?
C87 N27 Zn3 O7 9.5(3) . . . . ?
N28 N27 Zn3 O7 -179.27(14) . . . . ?
C87 N27 Zn3 N21 137.6(3) . . . . ?
N28 N27 Zn3 N21 -51.10(16) . . . . ?
C87 N27 Zn3 N24 -126.7(3) . . . . ?
N28 N27 Zn3 N24 44.54(16) . . . . ?
